data_4341328
loop_
_publ_author_name
'Rausch, Janek'
'Lorenz, Volker'
'Hrib, Cristian G.'
'Frettl\"oh, Vanessa'
'Adlung, Matthias'
'Wickleder, Claudia'
'Hilfert, Liane'
'Jones, Peter G.'
'Edelmann, Frank T.'

_publ_section_title
;
 Heterometallic europium disiloxanediolates: synthesis, structural
 diversity, and photoluminescence properties.
;
_journal_issue 21
_journal_name_full 'Inorganic chemistry'
_journal_page_first 11662
_journal_page_last 11674
_journal_paper_doi 10.1021/ic501837x
_journal_volume 53
_journal_year 2014
_chemical_formula_sum 'C144 H120 Cl2 Eu6 Li4 O20 Si12'
_chemical_formula_weight 3517.90
_chemical_name_systematic
; 
 ? 
;
_space_group_IT_number 2
_symmetry_cell_setting triclinic
_symmetry_space_group_name_Hall '-P 1'
_symmetry_space_group_name_H-M 'P -1'
_atom_sites_solution_hydrogens geom
_atom_sites_solution_primary direct
_atom_sites_solution_secondary difmap
_audit_creation_method SHELXL-97
_cell_angle_alpha 85.008(4)
_cell_angle_beta 86.407(4)
_cell_angle_gamma 74.361(4)
_cell_formula_units_Z 1
_cell_length_a 14.3252(8)
_cell_length_b 16.9100(8)
_cell_length_c 17.9276(8)
_cell_measurement_reflns_used 1873
_cell_measurement_temperature 100(2)
_cell_measurement_theta_max 41.7834
_cell_measurement_theta_min 3.2073
_cell_volume 4162.6(4)
_computing_cell_refinement
;
CrysAlisPro, Oxford Diffraction Ltd.,
Version 1.171.33.55 (release 05-01-2010 CrysAlis171 .NET)
(compiled Jan  5 2010,16:28:46)
;
_computing_data_collection
;
CrysAlisPro, Oxford Diffraction Ltd.,
Version 1.171.33.55 (release 05-01-2010 CrysAlis171 .NET)
(compiled Jan  5 2010,16:28:46)
;
_computing_data_reduction
;
CrysAlisPro, Oxford Diffraction Ltd.,
Version 1.171.33.55 (release 05-01-2010 CrysAlis171 .NET)
(compiled Jan  5 2010,16:28:46)
;
_computing_molecular_graphics 'BRUKER XP'
_computing_publication_material SHELXL-97
_computing_structure_refinement 'SHELXL-97 (Sheldrick, 1997)'
_computing_structure_solution 'SHELXS-97 (Sheldrick, 1990)'
_diffrn_ambient_temperature 100(2)
_diffrn_detector_area_resol_mean 10.3543
_diffrn_measured_fraction_theta_full 0.978
_diffrn_measured_fraction_theta_max 0.978
_diffrn_measurement_device_type 'Xcalibur, Atlas, Nova'
_diffrn_measurement_method '\w scans'
_diffrn_radiation_monochromator mirror
_diffrn_radiation_source 'Nova (Cu) X-ray Source'
_diffrn_radiation_type 'Cu K\a'
_diffrn_radiation_wavelength 1.54184
_diffrn_reflns_av_R_equivalents 0.0901
_diffrn_reflns_av_sigmaI/netI 0.0858
_diffrn_reflns_limit_h_max 18
_diffrn_reflns_limit_h_min -16
_diffrn_reflns_limit_k_max 21
_diffrn_reflns_limit_k_min -21
_diffrn_reflns_limit_l_max 22
_diffrn_reflns_limit_l_min -22
_diffrn_reflns_number 76801
_diffrn_reflns_theta_full 77.17
_diffrn_reflns_theta_max 77.17
_diffrn_reflns_theta_min 3.21
_exptl_absorpt_coefficient_mu 17.471
_exptl_absorpt_correction_T_max 1.00000
_exptl_absorpt_correction_T_min 0.56787
_exptl_absorpt_correction_type multi-scan
_exptl_absorpt_process_details
;
CrysAlisPro, Oxford Diffraction Ltd.,
Version 1.171.33.55 (release 05-01-2010 CrysAlis171 .NET)
(compiled Jan  5 2010,16:28:46)
Empirical absorption correction using spherical harmonics,
implemented in SCALE3 ABSPACK scaling algorithm.
;
_exptl_crystal_colour red
_exptl_crystal_density_diffrn 1.403
_exptl_crystal_density_method 'not measured'
_exptl_crystal_description prism
_exptl_crystal_F_000 1736
_exptl_crystal_size_max 0.22
_exptl_crystal_size_mid 0.14
_exptl_crystal_size_min 0.12
_refine_diff_density_max 0.974
_refine_diff_density_min -1.127
_refine_diff_density_rms 0.091
_refine_ls_extinction_method none
_refine_ls_goodness_of_fit_ref 0.839
_refine_ls_hydrogen_treatment constr
_refine_ls_matrix_type full
_refine_ls_number_parameters 847
_refine_ls_number_reflns 17244
_refine_ls_number_restraints 6
_refine_ls_restrained_S_all 0.840
_refine_ls_R_factor_all 0.0753
_refine_ls_R_factor_gt 0.0417
_refine_ls_shift/su_max 0.000
_refine_ls_shift/su_mean 0.000
_refine_ls_structure_factor_coef Fsqd
_refine_ls_weighting_details 'calc w=1/[\s^2^(Fo^2^)+(0.0477P)^2^+0.0000P] where P=(Fo^2^+2Fc^2^)/3'
_refine_ls_weighting_scheme calc
_refine_ls_wR_factor_gt 0.0890
_refine_ls_wR_factor_ref 0.0971
_reflns_number_gt 10421
_reflns_number_total 17244
_reflns_threshold_expression >2sigma(I)
_cod_data_source_file ic501837x_si_002.cif
_cod_data_source_block magd18
_cod_depositor_comments
;Adding full bibliography for 4341323--4341328.cif.

The following automatic conversions were performed:

'_exptl_absorpt_correction_type' value 'multi-scan'' was replaced
with the value 'multi-scan' as specified in the replacement file
'src/cod-tools/trunk/data/replacement-values/replacement_values.lst'.

Automatic conversion script
Id: cif_fix_values 5376 2017-05-30 11:51:03Z andrius 
;
_cod_original_cell_volume 4162.7(4)
_cod_original_sg_symbol_H-M P-1
_cod_database_code 4341328

loop_
_symmetry_equiv_pos_as_xyz
'x, y, z'
'-x, -y, -z'

loop_
_atom_site_label
_atom_site_type_symbol
_atom_site_fract_x
_atom_site_fract_y
_atom_site_fract_z
_atom_site_U_iso_or_equiv
_atom_site_adp_type
_atom_site_occupancy
_atom_site_symmetry_multiplicity
_atom_site_calc_flag
_atom_site_refinement_flags
Eu1 Eu 0.42721(2) 0.073356(19) 0.055140(15) 0.02844(8) Uani 1 1 d .
Eu2 Eu 0.33190(3) 0.04150(2) -0.137876(17) 0.03999(10) Uani 1 1 d .
Eu3 Eu 0.52401(2) 0.16181(2) -0.126075(17) 0.03817(9) Uani 1 1 d .
Cl1 Cl 0.35712(10) -0.09216(9) -0.01130(7) 0.0447(3) Uani 1 1 d .
Li1 Li 0.3005(6) 0.2162(6) -0.0445(5) 0.034(2) Uani 1 1 d .
Li2 Li 0.4460(7) 0.0133(6) 0.2226(4) 0.037(2) Uani 1 1 d .
O1 O 0.2678(2) 0.1237(2) 0.00680(18) 0.0341(8) Uani 1 1 d .
O2 O 0.1719(2) 0.0368(2) 0.10033(18) 0.0348(8) Uani 1 1 d .
O3 O 0.3500(2) 0.0087(2) 0.15670(17) 0.0336(8) Uani 1 1 d .
O4 O 0.4170(2) 0.2133(2) 0.00202(18) 0.0329(8) Uani 1 1 d .
O5 O 0.4332(3) 0.2524(2) 0.14021(19) 0.0428(9) Uani 1 1 d .
O6 O 0.5048(2) 0.0909(2) 0.16830(17) 0.0325(8) Uani 1 1 d .
O7 O 0.4619(2) 0.0849(2) -0.24017(18) 0.0349(8) Uani 1 1 d .
O8 O 0.3444(3) 0.2276(2) -0.29666(17) 0.0385(9) Uani 1 1 d .
O9 O 0.3254(2) 0.2152(2) -0.14718(18) 0.0343(8) Uani 1 1 d .
O10 O 0.4645(2) 0.0498(2) -0.06512(17) 0.0322(8) Uani 1 1 d .
Si1 Si 0.16559(11) 0.10556(9) 0.02965(8) 0.0348(3) Uani 1 1 d .
Si2 Si 0.24184(10) -0.00165(9) 0.17071(7) 0.0337(3) Uani 1 1 d .
Si3 Si 0.41842(10) 0.28592(9) 0.05265(7) 0.0321(3) Uani 1 1 d .
Si4 Si 0.48454(10) 0.17952(9) 0.20169(7) 0.0330(3) Uani 1 1 d .
Si5 Si 0.40622(10) 0.13340(9) -0.31242(7) 0.0332(3) Uani 1 1 d .
Si6 Si 0.29778(11) 0.27473(9) -0.22099(8) 0.0370(3) Uani 1 1 d .
C11 C 0.0722(4) 0.2021(4) 0.0568(3) 0.0440(14) Uani 1 1 d .
C12 C -0.0196(4) 0.2258(5) 0.0293(4) 0.0617(19) Uani 1 1 d .
H12 H -0.0358 0.1950 -0.0075 0.074 Uiso 1 1 calc R
C13 C -0.0879(6) 0.2928(5) 0.0537(5) 0.084(3) Uani 1 1 d .
H13 H -0.1509 0.3079 0.0341 0.100 Uiso 1 1 calc R
C14 C -0.0659(6) 0.3383(5) 0.1063(5) 0.084(3) Uani 1 1 d .
H14 H -0.1138 0.3846 0.1235 0.100 Uiso 1 1 calc R
C15 C 0.0240(6) 0.3174(5) 0.1338(5) 0.079(2) Uani 1 1 d .
H15 H 0.0397 0.3486 0.1704 0.095 Uiso 1 1 calc R
C16 C 0.0923(5) 0.2508(4) 0.1083(4) 0.0632(19) Uani 1 1 d .
H16 H 0.1558 0.2375 0.1267 0.076 Uiso 1 1 calc R
C21 C 0.1204(4) 0.0689(4) -0.0538(3) 0.0404(13) Uani 1 1 d .
C22 C 0.1069(5) 0.1218(4) -0.1190(3) 0.0619(19) Uani 1 1 d .
H22 H 0.1163 0.1753 -0.1184 0.074 Uiso 1 1 calc R
C23 C 0.0797(5) 0.0973(5) -0.1852(3) 0.061(2) Uani 1 1 d .
H23 H 0.0724 0.1334 -0.2294 0.073 Uiso 1 1 calc R
C24 C 0.0638(4) 0.0218(4) -0.1861(3) 0.0484(15) Uani 1 1 d .
H24 H 0.0453 0.0050 -0.2309 0.058 Uiso 1 1 calc R
C25 C 0.0744(4) -0.0304(4) -0.1222(3) 0.0461(14) Uani 1 1 d .
H25 H 0.0616 -0.0826 -0.1226 0.055 Uiso 1 1 calc R
C26 C 0.1036(4) -0.0069(4) -0.0572(3) 0.0379(13) Uani 1 1 d .
H26 H 0.1123 -0.0443 -0.0139 0.046 Uiso 1 1 calc R
C31 C 0.1790(4) 0.0455(3) 0.2571(3) 0.0390(13) Uani 1 1 d .
C32 C 0.2231(4) 0.0282(4) 0.3272(3) 0.0484(15) Uani 1 1 d .
H32 H 0.2893 -0.0022 0.3289 0.058 Uiso 1 1 calc R
C33 C 0.1742(4) 0.0534(4) 0.3927(3) 0.0509(16) Uani 1 1 d .
H33 H 0.2062 0.0403 0.4389 0.061 Uiso 1 1 calc R
C34 C 0.0782(5) 0.0978(4) 0.3912(3) 0.0526(16) Uani 1 1 d .
H34 H 0.0431 0.1132 0.4367 0.063 Uiso 1 1 calc R
C35 C 0.0324(4) 0.1201(4) 0.3237(3) 0.0498(15) Uani 1 1 d .
H35 H -0.0327 0.1531 0.3223 0.060 Uiso 1 1 calc R
C36 C 0.0837(4) 0.0931(4) 0.2576(3) 0.0414(13) Uani 1 1 d .
H36 H 0.0521 0.1079 0.2115 0.050 Uiso 1 1 calc R
C41 C 0.2495(4) -0.1143(3) 0.1857(3) 0.0367(12) Uani 1 1 d .
C42 C 0.2118(6) -0.1561(4) 0.1361(4) 0.067(2) Uani 1 1 d .
H42 H 0.1766 -0.1261 0.0948 0.081 Uiso 1 1 calc R
C43 C 0.2245(7) -0.2399(5) 0.1462(5) 0.095(3) Uani 1 1 d U
H43 H 0.2005 -0.2669 0.1103 0.114 Uiso 1 1 calc R
C44 C 0.2711(6) -0.2856(4) 0.2068(4) 0.073(2) Uani 1 1 d .
H44 H 0.2793 -0.3434 0.2131 0.087 Uiso 1 1 calc R
C45 C 0.3059(4) -0.2454(4) 0.2581(4) 0.0527(17) Uani 1 1 d .
H45 H 0.3370 -0.2752 0.3012 0.063 Uiso 1 1 calc R
C46 C 0.2951(4) -0.1616(4) 0.2468(3) 0.0501(15) Uani 1 1 d .
H46 H 0.3201 -0.1352 0.2825 0.060 Uiso 1 1 calc R
C51 C 0.5126(4) 0.3403(3) 0.0208(3) 0.0394(13) Uani 1 1 d .
C52 C 0.5741(5) 0.3575(4) 0.0654(4) 0.0581(17) Uani 1 1 d .
H52 H 0.5727 0.3385 0.1168 0.070 Uiso 1 1 calc R
C53 C 0.6414(5) 0.4024(4) 0.0402(4) 0.0614(18) Uani 1 1 d .
H53 H 0.6845 0.4117 0.0746 0.074 Uiso 1 1 calc R
C54 C 0.6456(5) 0.4313(5) -0.0287(5) 0.069(2) Uani 1 1 d .
H54 H 0.6935 0.4591 -0.0453 0.083 Uiso 1 1 calc R
C55 C 0.5770(6) 0.4211(5) -0.0803(4) 0.075(2) Uani 1 1 d .
H55 H 0.5752 0.4457 -0.1301 0.089 Uiso 1 1 calc R
C56 C 0.5134(5) 0.3739(5) -0.0548(4) 0.066(2) Uani 1 1 d .
H56 H 0.4699 0.3640 -0.0886 0.080 Uiso 1 1 calc R
C61 C 0.2965(4) 0.3638(3) 0.0520(3) 0.0366(12) Uani 1 1 d .
C62 C 0.2470(4) 0.3901(3) -0.0127(3) 0.0392(13) Uani 1 1 d .
H62 H 0.2747 0.3667 -0.0579 0.047 Uiso 1 1 calc R
C63 C 0.1581(4) 0.4495(4) -0.0150(4) 0.0521(16) Uani 1 1 d .
H63 H 0.1259 0.4655 -0.0608 0.062 Uiso 1 1 calc R
C64 C 0.1176(4) 0.4845(4) 0.0497(4) 0.0553(17) Uani 1 1 d .
H64 H 0.0573 0.5255 0.0487 0.066 Uiso 1 1 calc R
C65 C 0.1647(4) 0.4601(4) 0.1167(4) 0.0524(16) Uani 1 1 d .
H65 H 0.1369 0.4841 0.1617 0.063 Uiso 1 1 calc R
C66 C 0.2537(4) 0.3999(3) 0.1173(3) 0.0409(13) Uani 1 1 d .
H66 H 0.2856 0.3831 0.1631 0.049 Uiso 1 1 calc R
C71 C 0.5978(4) 0.2053(3) 0.2287(3) 0.0384(13) Uani 1 1 d .
C72 C 0.5970(4) 0.2530(3) 0.2877(3) 0.0416(13) Uani 1 1 d .
H72 H 0.5401 0.2678 0.3192 0.050 Uiso 1 1 calc R
C73 C 0.6762(4) 0.2793(4) 0.3020(3) 0.0508(15) Uani 1 1 d .
H73 H 0.6740 0.3116 0.3432 0.061 Uiso 1 1 calc R
C74 C 0.7597(5) 0.2585(4) 0.2562(4) 0.0547(17) Uani 1 1 d .
H74 H 0.8150 0.2761 0.2660 0.066 Uiso 1 1 calc R
C75 C 0.7616(5) 0.2126(4) 0.1969(4) 0.0565(17) Uani 1 1 d .
H75 H 0.8181 0.1994 0.1648 0.068 Uiso 1 1 calc R
C76 C 0.6824(4) 0.1853(4) 0.1830(3) 0.0446(14) Uani 1 1 d .
H76 H 0.6853 0.1525 0.1421 0.054 Uiso 1 1 calc R
C81 C 0.3956(4) 0.1901(3) 0.2844(3) 0.0351(12) Uani 1 1 d .
C82 C 0.4226(4) 0.1620(4) 0.3573(3) 0.0420(14) Uani 1 1 d .
H82 H 0.4886 0.1344 0.3658 0.050 Uiso 1 1 calc R
C83 C 0.3569(4) 0.1729(4) 0.4177(3) 0.0451(15) Uani 1 1 d .
H83 H 0.3779 0.1537 0.4668 0.054 Uiso 1 1 calc R
C84 C 0.2608(4) 0.2116(4) 0.4064(3) 0.0519(16) Uani 1 1 d .
H84 H 0.2155 0.2199 0.4478 0.062 Uiso 1 1 calc R
C85 C 0.2301(4) 0.2383(4) 0.3348(3) 0.0482(15) Uani 1 1 d .
H85 H 0.1634 0.2637 0.3269 0.058 Uiso 1 1 calc R
C86 C 0.2967(4) 0.2282(4) 0.2743(3) 0.0420(13) Uani 1 1 d .
H86 H 0.2751 0.2473 0.2253 0.050 Uiso 1 1 calc R
C91 C 0.4907(4) 0.1410(3) -0.3946(3) 0.0361(12) Uani 1 1 d .
C92 C 0.5090(4) 0.2146(4) -0.4216(3) 0.0474(15) Uani 1 1 d .
H92 H 0.4768 0.2637 -0.3984 0.057 Uiso 1 1 calc R
C93 C 0.5740(5) 0.2181(4) -0.4824(3) 0.0543(17) Uani 1 1 d .
H93 H 0.5866 0.2691 -0.4997 0.065 Uiso 1 1 calc R
C94 C 0.6199(4) 0.1473(4) -0.5172(3) 0.0462(15) Uani 1 1 d .
H94 H 0.6638 0.1495 -0.5588 0.055 Uiso 1 1 calc R
C95 C 0.6019(4) 0.0738(4) -0.4915(3) 0.0407(13) Uani 1 1 d .
H95 H 0.6334 0.0249 -0.5153 0.049 Uiso 1 1 calc R
C96 C 0.5374(4) 0.0709(3) -0.4305(3) 0.0384(13) Uani 1 1 d .
H96 H 0.5252 0.0197 -0.4132 0.046 Uiso 1 1 calc R
C101 C 0.3131(4) 0.0816(3) -0.3400(3) 0.0348(12) Uani 1 1 d .
C102 C 0.3142(4) 0.0003(3) -0.3172(3) 0.0383(13) Uani 1 1 d .
H102 H 0.3649 -0.0318 -0.2870 0.046 Uiso 1 1 calc R
C103 C 0.2434(4) -0.0348(4) -0.3373(3) 0.0424(14) Uani 1 1 d .
H103 H 0.2452 -0.0899 -0.3197 0.051 Uiso 1 1 calc R
C104 C 0.1709(4) 0.0094(4) -0.3822(3) 0.0503(16) Uani 1 1 d .
H104 H 0.1230 -0.0149 -0.3966 0.060 Uiso 1 1 calc R
C105 C 0.1679(4) 0.0901(4) -0.4065(3) 0.0466(15) Uani 1 1 d .
H105 H 0.1186 0.1210 -0.4387 0.056 Uiso 1 1 calc R
C106 C 0.2367(4) 0.1254(4) -0.3840(3) 0.0397(13) Uani 1 1 d .
H106 H 0.2318 0.1816 -0.3990 0.048 Uiso 1 1 calc R
C111 C 0.3472(5) 0.3657(4) -0.2281(3) 0.0455(14) Uani 1 1 d .
C112 C 0.4396(5) 0.3616(4) -0.2551(4) 0.0547(16) Uani 1 1 d .
H112 H 0.4796 0.3094 -0.2675 0.066 Uiso 1 1 calc R
C113 C 0.4797(5) 0.4299(4) -0.2658(4) 0.067(2) Uani 1 1 d .
H113 H 0.5442 0.4238 -0.2854 0.080 Uiso 1 1 calc R
C114 C 0.4229(5) 0.5040(5) -0.2472(4) 0.070(2) Uani 1 1 d .
H114 H 0.4493 0.5502 -0.2514 0.084 Uiso 1 1 calc R
C115 C 0.3259(5) 0.5140(4) -0.2220(4) 0.0659(19) Uani 1 1 d .
H115 H 0.2858 0.5670 -0.2121 0.079 Uiso 1 1 calc R
C116 C 0.2889(5) 0.4450(4) -0.2115(3) 0.0578(17) Uani 1 1 d .
H116 H 0.2239 0.4512 -0.1931 0.069 Uiso 1 1 calc R
C121 C 0.1621(4) 0.3135(4) -0.2298(3) 0.0466(14) Uani 1 1 d .
C122 C 0.1208(5) 0.3321(5) -0.2976(4) 0.076(2) Uani 1 1 d .
H122 H 0.1609 0.3235 -0.3421 0.091 Uiso 1 1 calc R
C123 C 0.0216(7) 0.3634(6) -0.3029(6) 0.102(3) Uani 1 1 d .
H123 H -0.0049 0.3794 -0.3509 0.123 Uiso 1 1 calc R
C124 C -0.0392(6) 0.3719(5) -0.2407(6) 0.097(3) Uani 1 1 d .
H124 H -0.1074 0.3916 -0.2453 0.117 Uiso 1 1 calc R
C125 C -0.0004(5) 0.3518(5) -0.1715(5) 0.074(2) Uani 1 1 d .
H125 H -0.0415 0.3570 -0.1274 0.088 Uiso 1 1 calc R
C126 C 0.0999(4) 0.3236(4) -0.1663(4) 0.0546(16) Uani 1 1 d .
H126 H 0.1267 0.3110 -0.1182 0.065 Uiso 1 1 calc R

loop_
_atom_site_aniso_label
_atom_site_aniso_U_11
_atom_site_aniso_U_22
_atom_site_aniso_U_33
_atom_site_aniso_U_23
_atom_site_aniso_U_13
_atom_site_aniso_U_12
Eu1 0.03417(17) 0.02574(16) 0.02196(14) -0.00129(12) 0.00035(11) -0.00250(13)
Eu2 0.0513(2) 0.03456(19) 0.02484(15) 0.00111(13) 0.00436(14) 0.00219(16)
Eu3 0.03921(19) 0.0409(2) 0.02557(15) 0.00093(14) 0.00208(13) 0.00264(15)
Cl1 0.0457(8) 0.0464(8) 0.0346(6) 0.0018(6) 0.0015(5) -0.0017(6)
Li1 0.035(5) 0.037(5) 0.030(4) 0.004(4) -0.003(3) -0.011(4)
Li2 0.046(5) 0.037(5) 0.021(4) -0.005(4) 0.002(4) 0.002(4)
O1 0.037(2) 0.033(2) 0.0301(17) 0.0004(15) -0.0042(14) -0.0050(16)
O2 0.0336(19) 0.036(2) 0.0316(18) -0.0017(16) -0.0008(14) -0.0044(16)
O3 0.037(2) 0.034(2) 0.0270(17) 0.0031(15) 0.0009(14) -0.0073(16)
O4 0.0363(19) 0.0225(18) 0.0379(19) -0.0012(15) -0.0032(15) -0.0043(15)
O5 0.045(2) 0.040(2) 0.037(2) 0.0001(17) 0.0021(16) -0.0012(18)
O6 0.0361(19) 0.033(2) 0.0265(16) -0.0026(15) 0.0006(14) -0.0060(16)
O7 0.038(2) 0.034(2) 0.0298(17) -0.0013(15) 0.0030(15) -0.0055(16)
O8 0.047(2) 0.038(2) 0.0238(17) 0.0015(15) -0.0031(15) -0.0007(17)
O9 0.039(2) 0.032(2) 0.0298(17) -0.0029(15) -0.0004(15) -0.0060(16)
O10 0.042(2) 0.0234(18) 0.0229(15) -0.0019(13) -0.0009(14) 0.0054(15)
Si1 0.0386(8) 0.0350(8) 0.0301(7) 0.0024(6) -0.0037(6) -0.0095(6)
Si2 0.0386(8) 0.0347(8) 0.0264(6) 0.0022(6) -0.0008(6) -0.0086(6)
Si3 0.0341(7) 0.0292(7) 0.0312(7) -0.0015(6) -0.0013(6) -0.0056(6)
Si4 0.0368(8) 0.0344(8) 0.0260(6) -0.0017(6) 0.0012(5) -0.0071(6)
Si5 0.0388(8) 0.0333(8) 0.0245(6) 0.0003(6) -0.0008(6) -0.0056(6)
Si6 0.0461(9) 0.0290(8) 0.0297(7) 0.0005(6) -0.0013(6) -0.0003(7)
C11 0.038(3) 0.046(4) 0.047(3) 0.004(3) 0.001(3) -0.013(3)
C12 0.042(4) 0.072(5) 0.062(4) 0.018(4) 0.001(3) -0.007(3)
C13 0.053(5) 0.072(6) 0.103(7) 0.028(5) 0.013(4) 0.007(4)
C14 0.067(5) 0.044(4) 0.118(7) 0.008(5) 0.043(5) 0.006(4)
C15 0.082(6) 0.053(5) 0.101(6) -0.025(4) 0.042(5) -0.019(4)
C16 0.047(4) 0.058(4) 0.083(5) -0.012(4) 0.010(3) -0.012(3)
C21 0.040(3) 0.049(4) 0.033(3) 0.004(3) -0.004(2) -0.013(3)
C22 0.093(5) 0.058(4) 0.047(4) 0.015(3) -0.018(3) -0.044(4)
C23 0.066(4) 0.088(6) 0.034(3) 0.024(3) -0.018(3) -0.034(4)
C24 0.048(4) 0.065(4) 0.035(3) -0.008(3) -0.002(3) -0.019(3)
C25 0.051(4) 0.050(4) 0.037(3) -0.004(3) -0.009(3) -0.012(3)
C26 0.026(3) 0.045(3) 0.041(3) 0.000(3) 0.007(2) -0.009(2)
C31 0.045(3) 0.038(3) 0.032(3) 0.002(2) -0.004(2) -0.008(3)
C32 0.047(3) 0.059(4) 0.033(3) 0.003(3) 0.000(2) -0.005(3)
C33 0.053(4) 0.063(4) 0.031(3) -0.005(3) -0.005(3) -0.004(3)
C34 0.060(4) 0.065(4) 0.032(3) -0.012(3) 0.010(3) -0.014(3)
C35 0.040(3) 0.056(4) 0.051(3) -0.010(3) 0.002(3) -0.008(3)
C36 0.045(3) 0.046(3) 0.034(3) -0.002(3) -0.008(2) -0.013(3)
C41 0.036(3) 0.036(3) 0.038(3) 0.002(2) 0.000(2) -0.010(2)
C42 0.095(6) 0.039(4) 0.072(5) 0.011(3) -0.029(4) -0.025(4)
C43 0.140(7) 0.056(5) 0.095(5) 0.011(4) -0.057(5) -0.032(5)
C44 0.110(6) 0.038(4) 0.072(5) 0.011(4) -0.017(4) -0.025(4)
C45 0.050(4) 0.045(4) 0.057(4) 0.016(3) 0.007(3) -0.010(3)
C46 0.059(4) 0.041(4) 0.049(3) 0.008(3) -0.007(3) -0.013(3)
C51 0.040(3) 0.034(3) 0.043(3) -0.006(3) -0.001(2) -0.008(3)
C52 0.060(4) 0.057(4) 0.056(4) 0.011(3) -0.005(3) -0.018(3)
C53 0.060(4) 0.051(4) 0.078(5) 0.010(4) -0.022(4) -0.022(4)
C54 0.055(4) 0.063(5) 0.096(6) -0.011(4) 0.021(4) -0.033(4)
C55 0.084(6) 0.074(5) 0.074(5) -0.004(4) 0.021(4) -0.042(5)
C56 0.077(5) 0.071(5) 0.058(4) -0.007(4) 0.001(4) -0.032(4)
C61 0.035(3) 0.033(3) 0.043(3) 0.001(2) -0.001(2) -0.013(2)
C62 0.038(3) 0.034(3) 0.043(3) -0.002(2) 0.000(2) -0.007(2)
C63 0.041(3) 0.050(4) 0.062(4) -0.001(3) -0.011(3) -0.005(3)
C64 0.037(3) 0.052(4) 0.066(4) 0.004(3) -0.007(3) 0.006(3)
C65 0.046(4) 0.048(4) 0.060(4) -0.009(3) 0.008(3) -0.008(3)
C66 0.036(3) 0.034(3) 0.049(3) -0.003(3) -0.001(2) -0.003(2)
C71 0.044(3) 0.033(3) 0.034(3) 0.000(2) 0.003(2) -0.005(2)
C72 0.043(3) 0.037(3) 0.047(3) -0.006(3) 0.001(3) -0.014(3)
C73 0.052(4) 0.051(4) 0.053(4) -0.010(3) -0.007(3) -0.017(3)
C74 0.044(4) 0.056(4) 0.068(4) 0.006(3) -0.011(3) -0.020(3)
C75 0.045(4) 0.071(5) 0.053(4) -0.004(3) 0.012(3) -0.017(3)
C76 0.051(4) 0.047(4) 0.037(3) -0.001(3) 0.003(3) -0.015(3)
C81 0.036(3) 0.039(3) 0.029(2) -0.006(2) 0.000(2) -0.008(2)
C82 0.047(3) 0.044(3) 0.032(3) 0.000(2) -0.004(2) -0.006(3)
C83 0.051(4) 0.057(4) 0.027(3) -0.005(3) 0.001(2) -0.015(3)
C84 0.050(4) 0.067(4) 0.035(3) -0.010(3) 0.014(3) -0.012(3)
C85 0.032(3) 0.061(4) 0.046(3) -0.005(3) 0.003(2) -0.004(3)
C86 0.046(3) 0.046(3) 0.033(3) -0.003(2) 0.000(2) -0.010(3)
C91 0.039(3) 0.045(3) 0.023(2) -0.004(2) 0.000(2) -0.009(3)
C92 0.063(4) 0.044(4) 0.036(3) -0.003(3) 0.005(3) -0.018(3)
C93 0.074(5) 0.044(4) 0.046(3) 0.009(3) 0.008(3) -0.023(3)
C94 0.044(3) 0.061(4) 0.032(3) -0.001(3) 0.003(2) -0.013(3)
C95 0.042(3) 0.047(4) 0.032(3) -0.009(3) 0.000(2) -0.007(3)
C96 0.047(3) 0.037(3) 0.030(3) -0.002(2) -0.003(2) -0.009(3)
C101 0.037(3) 0.039(3) 0.026(2) -0.004(2) 0.006(2) -0.006(2)
C102 0.042(3) 0.046(3) 0.025(2) -0.004(2) 0.000(2) -0.010(3)
C103 0.050(3) 0.051(4) 0.029(3) -0.005(3) 0.004(2) -0.018(3)
C104 0.045(3) 0.073(5) 0.036(3) -0.011(3) 0.003(3) -0.018(3)
C105 0.041(3) 0.065(4) 0.032(3) -0.001(3) -0.004(2) -0.009(3)
C106 0.044(3) 0.040(3) 0.030(3) -0.001(2) -0.001(2) -0.003(3)
C111 0.066(4) 0.041(3) 0.028(3) -0.003(2) 0.002(3) -0.013(3)
C112 0.064(4) 0.039(4) 0.058(4) -0.008(3) -0.001(3) -0.007(3)
C113 0.052(4) 0.055(4) 0.085(5) -0.010(4) 0.011(4) -0.003(4)
C114 0.072(5) 0.066(5) 0.083(5) -0.003(4) 0.008(4) -0.038(4)
C115 0.072(5) 0.047(4) 0.076(5) 0.003(4) 0.002(4) -0.015(4)
C116 0.069(4) 0.048(4) 0.051(4) 0.002(3) 0.005(3) -0.010(3)
C121 0.055(4) 0.036(3) 0.045(3) -0.005(3) -0.007(3) -0.002(3)
C122 0.069(5) 0.066(5) 0.075(5) -0.017(4) -0.020(4) 0.018(4)
C123 0.086(6) 0.102(7) 0.100(7) -0.026(6) -0.045(5) 0.024(6)
C124 0.056(5) 0.086(7) 0.139(9) -0.046(6) -0.035(5) 0.018(4)
C125 0.047(4) 0.069(5) 0.097(6) -0.014(5) -0.004(4) 0.000(4)
C126 0.043(4) 0.043(4) 0.072(4) -0.001(3) -0.003(3) -0.002(3)

loop_
_atom_type_symbol
_atom_type_description
_atom_type_scat_dispersion_real
_atom_type_scat_dispersion_imag
_atom_type_scat_source
C C 0.0181 0.0091 'International Tables Vol C Tables 4.2.6.8 and 6.1.1.4'
H H 0.0000 0.0000 'International Tables Vol C Tables 4.2.6.8 and 6.1.1.4'
Li Li 0.0008 0.0003 'International Tables Vol C Tables 4.2.6.8 and 6.1.1.4'
O O 0.0492 0.0322 'International Tables Vol C Tables 4.2.6.8 and 6.1.1.4'
Si Si 0.2541 0.3302 'International Tables Vol C Tables 4.2.6.8 and 6.1.1.4'
Eu Eu -8.9294 11.1857 'International Tables Vol C Tables 4.2.6.8 and 6.1.1.4'
Cl Cl 0.3639 0.7018 'International Tables Vol C Tables 4.2.6.8 and 6.1.1.4'

loop_
_geom_angle_atom_site_label_1
_geom_angle_atom_site_label_2
_geom_angle_atom_site_label_3
_geom_angle
_geom_angle_site_symmetry_1
_geom_angle_site_symmetry_3
O10 Eu1 O10 78.60(12) . 2_655
O10 Eu1 O1 81.11(12) . .
O10 Eu1 O1 134.62(12) 2_655 .
O10 Eu1 O3 134.53(12) . .
O10 Eu1 O3 80.71(12) 2_655 .
O1 Eu1 O3 85.50(11) . .
O10 Eu1 O4 79.80(12) . .
O10 Eu1 O4 139.23(12) 2_655 .
O1 Eu1 O4 74.39(11) . .
O3 Eu1 O4 137.15(11) . .
O10 Eu1 O6 139.89(12) . .
O10 Eu1 O6 81.44(11) 2_655 .
O1 Eu1 O6 135.49(11) . .
O3 Eu1 O6 74.63(11) . .
O4 Eu1 O6 93.69(11) . .
O10 Eu1 Li2 149.65(18) . .
O10 Eu1 Li2 71.20(17) 2_655 .
O1 Eu1 Li2 118.51(18) . .
O3 Eu1 Li2 37.72(19) . .
O4 Eu1 Li2 125.95(19) . .
O6 Eu1 Li2 38.2(2) . .
O10 Eu1 Li1 70.96(18) . .
O10 Eu1 Li1 149.39(18) 2_655 .
O1 Eu1 Li1 37.75(18) . .
O3 Eu1 Li1 118.90(17) . .
O4 Eu1 Li1 37.77(18) . .
O6 Eu1 Li1 124.66(19) . .
Li2 Eu1 Li1 138.9(2) . .
O10 Eu1 Cl1 70.11(9) . 2_655
O10 Eu1 Cl1 69.81(9) 2_655 2_655
O1 Eu1 Cl1 137.59(8) . 2_655
O3 Eu1 Cl1 136.81(8) . 2_655
O4 Eu1 Cl1 70.45(8) . 2_655
O6 Eu1 Cl1 70.44(8) . 2_655
Li2 Eu1 Cl1 101.28(18) . 2_655
Li1 Eu1 Cl1 101.80(16) . 2_655
O10 Eu1 Eu1 39.35(8) . 2_655
O10 Eu1 Eu1 39.25(8) 2_655 2_655
O1 Eu1 Eu1 110.77(8) . 2_655
O3 Eu1 Eu1 110.38(8) . 2_655
O4 Eu1 Eu1 112.06(8) . 2_655
O6 Eu1 Eu1 113.41(8) . 2_655
Li2 Eu1 Eu1 110.39(16) . 2_655
Li1 Eu1 Eu1 110.25(16) . 2_655
Cl1 Eu1 Eu1 63.72(3) 2_655 2_655
O10 Eu1 Si3 101.10(9) . .
O10 Eu1 Si3 139.53(10) 2_655 .
O1 Eu1 Si3 84.07(9) . .
O3 Eu1 Si3 120.50(9) . .
O4 Eu1 Si3 22.26(8) . .
O6 Eu1 Si3 73.21(8) . .
Li2 Eu1 Si3 103.69(18) . .
Li1 Eu1 Si3 53.25(17) . .
Cl1 Eu1 Si3 72.17(3) 2_655 .
Eu1 Eu1 Si3 128.05(3) 2_655 .
O10 Eu1 Si4 141.50(9) . .
O10 Eu1 Si4 103.71(9) 2_655 .
O1 Eu1 Si4 117.16(9) . .
O3 Eu1 Si4 82.76(9) . .
O4 Eu1 Si4 73.99(8) . .
O6 Eu1 Si4 22.70(8) . .
Li2 Eu1 Si4 52.95(18) . .
Li1 Eu1 Si4 102.07(17) . .
Cl1 Eu1 Si4 74.75(3) 2_655 .
Eu1 Eu1 Si4 131.18(3) 2_655 .
Si3 Eu1 Si4 52.26(3) . .
O10 Eu2 O7 75.14(10) . .
O10 Eu2 O6 70.98(10) . 2_655
O7 Eu2 O6 66.82(10) . 2_655
O10 Eu2 O9 74.91(10) . .
O7 Eu2 O9 65.73(10) . .
O6 Eu2 O9 126.80(10) 2_655 .
O10 Eu2 O1 66.26(10) . .
O7 Eu2 O1 123.71(10) . .
O6 Eu2 O1 129.15(9) 2_655 .
O9 Eu2 O1 65.73(9) . .
O10 Eu2 Cl1 71.99(8) . .
O7 Eu2 Cl1 131.61(8) . .
O6 Eu2 Cl1 69.42(7) 2_655 .
O9 Eu2 Cl1 134.07(7) . .
O1 Eu2 Cl1 72.18(7) . .
O10 Eu2 C22 130.96(14) . .
O7 Eu2 C22 128.61(13) . .
O6 Eu2 C22 152.80(14) 2_655 .
O9 Eu2 C22 79.01(14) . .
O1 Eu2 C22 65.29(13) . .
Cl1 Eu2 C22 99.78(11) . .
O10 Eu2 C21 117.47(12) . .
O7 Eu2 C21 153.35(12) . .
O6 Eu2 C21 138.13(12) 2_655 .
O9 Eu2 C21 93.77(13) . .
O1 Eu2 C21 53.67(12) . .
Cl1 Eu2 C21 74.79(10) . .
C22 Eu2 C21 25.28(14) . .
O10 Eu2 Li2 64.22(16) . 2_655
O7 Eu2 Li2 33.04(16) . 2_655
O6 Eu2 Li2 34.55(17) 2_655 2_655
O9 Eu2 Li2 93.65(17) . 2_655
O1 Eu2 Li2 129.80(17) . 2_655
Cl1 Eu2 Li2 99.59(15) . 2_655
C22 Eu2 Li2 158.74(18) . 2_655
C21 Eu2 Li2 172.56(19) . 2_655
O10 Eu2 Li1 63.00(16) . .
O7 Eu2 Li1 92.82(15) . .
O6 Eu2 Li1 133.21(16) 2_655 .
O9 Eu2 Li1 32.67(15) . .
O1 Eu2 Li1 33.46(15) . .
Cl1 Eu2 Li1 102.53(14) . .
C22 Eu2 Li1 72.61(19) . .
C21 Eu2 Li1 74.97(18) . .
Li2 Eu2 Li1 111.4(2) 2_655 .
O10 Eu2 Si5 97.63(8) . .
O7 Eu2 Si5 24.82(7) . .
O6 Eu2 Si5 83.83(7) 2_655 .
O9 Eu2 Si5 61.58(7) . .
O1 Eu2 Si5 127.27(7) . .
Cl1 Eu2 Si5 153.15(4) . .
C22 Eu2 Si5 105.37(11) . .
C21 Eu2 Si5 130.65(10) . .
Li2 Eu2 Si5 54.22(14) 2_655 .
Li1 Eu2 Si5 93.90(14) . .
O10 Eu2 Eu1 33.77(8) . 2_655
O7 Eu2 Eu1 77.92(7) . 2_655
O6 Eu2 Eu1 40.19(7) 2_655 2_655
O9 Eu2 Eu1 106.49(7) . 2_655
O1 Eu2 Eu1 90.15(6) . 2_655
Cl1 Eu2 Eu1 55.18(3) . 2_655
C22 Eu2 Eu1 150.56(11) . 2_655
C21 Eu2 Eu1 126.22(9) . 2_655
Li2 Eu2 Eu1 50.67(14) 2_655 2_655
Li1 Eu2 Eu1 96.19(14) . 2_655
Si5 Eu2 Eu1 102.44(3) . 2_655
O10 Eu3 O4 70.55(10) . .
O10 Eu3 O9 77.00(10) . .
O4 Eu3 O9 66.80(10) . .
O10 Eu3 O7 73.04(10) . .
O4 Eu3 O7 125.23(10) . .
O9 Eu3 O7 66.14(10) . .
O10 Eu3 O3 65.73(10) . 2_655
O4 Eu3 O3 128.76(9) . 2_655
O9 Eu3 O3 124.41(10) . 2_655
O7 Eu3 O3 64.46(9) . 2_655
O10 Eu3 Cl1 71.59(8) . 2_655
O4 Eu3 Cl1 70.02(7) . 2_655
O9 Eu3 Cl1 132.86(7) . 2_655
O7 Eu3 Cl1 131.99(7) . 2_655
O3 Eu3 Cl1 71.88(7) 2_655 2_655
O10 Eu3 C41 116.28(12) . 2_655
O4 Eu3 C41 138.39(12) . 2_655
O9 Eu3 C41 153.12(11) . 2_655
O7 Eu3 C41 94.33(12) . 2_655
O3 Eu3 C41 53.25(12) 2_655 2_655
Cl1 Eu3 C41 73.84(9) 2_655 2_655
O10 Eu3 C46 131.29(13) . 2_655
O4 Eu3 C46 151.66(14) . 2_655
O9 Eu3 C46 129.35(12) . 2_655
O7 Eu3 C46 82.23(13) . 2_655
O3 Eu3 C46 65.81(12) 2_655 2_655
Cl1 Eu3 C46 97.77(11) 2_655 2_655
C41 Eu3 C46 24.52(13) 2_655 2_655
O10 Eu3 Li1 64.17(17) . .
O4 Eu3 Li1 34.41(16) . .
O9 Eu3 Li1 33.46(15) . .
O7 Eu3 Li1 92.63(16) . .
O3 Eu3 Li1 129.10(17) 2_655 .
Cl1 Eu3 Li1 100.05(14) 2_655 .
C41 Eu3 Li1 172.80(18) 2_655 .
C46 Eu3 Li1 159.90(17) 2_655 .
O10 Eu3 Li2 62.18(16) . 2_655
O4 Eu3 Li2 131.92(16) . 2_655
O9 Eu3 Li2 93.60(17) . 2_655
O7 Eu3 Li2 31.87(16) . 2_655
O3 Eu3 Li2 32.90(16) 2_655 2_655
Cl1 Eu3 Li2 101.53(14) 2_655 2_655
C41 Eu3 Li2 74.87(18) 2_655 2_655
C46 Eu3 Li2 74.59(19) 2_655 2_655
Li1 Eu3 Li2 110.6(2) . 2_655
O10 Eu3 Eu1 33.75(7) . .
O4 Eu3 Eu1 39.94(7) . .
O9 Eu3 Eu1 79.47(7) . .
O7 Eu3 Eu1 104.72(7) . .
O3 Eu3 Eu1 89.77(6) 2_655 .
Cl1 Eu3 Eu1 55.03(3) 2_655 .
C41 Eu3 Eu1 125.07(9) 2_655 .
C46 Eu3 Eu1 149.20(10) 2_655 .
Li1 Eu3 Eu1 50.90(14) . .
Li2 Eu3 Eu1 95.35(14) 2_655 .
O10 Eu3 Eu2 36.89(8) . .
O4 Eu3 Eu2 82.67(7) . .
O9 Eu3 Eu2 48.56(7) . .
O7 Eu3 Eu2 44.90(7) . .
O3 Eu3 Eu2 78.27(7) 2_655 .
Cl1 Eu3 Eu2 108.48(3) 2_655 .
C41 Eu3 Eu2 128.90(10) 2_655 .
C46 Eu3 Eu2 125.66(12) 2_655 .
Li1 Eu3 Eu2 56.23(16) . .
Li2 Eu3 Eu2 54.33(15) 2_655 .
Eu1 Eu3 Eu2 61.713(9) . .
Eu2 Cl1 Eu3 142.26(5) . 2_655
Eu2 Cl1 Eu1 74.59(3) . 2_655
Eu3 Cl1 Eu1 74.35(3) 2_655 2_655
O9 Li1 O4 108.5(4) . .
O9 Li1 O1 118.1(5) . .
O4 Li1 O1 100.9(4) . .
O9 Li1 Si3 120.9(4) . .
O4 Li1 Si3 27.58(18) . .
O1 Li1 Si3 110.3(4) . .
O9 Li1 Eu1 117.2(4) . .
O4 Li1 Eu1 52.0(2) . .
O1 Li1 Eu1 50.7(2) . .
Si3 Li1 Eu1 71.18(18) . .
O9 Li1 Eu3 55.9(2) . .
O4 Li1 Eu3 54.9(2) . .
O1 Li1 Eu3 111.0(4) . .
Si3 Li1 Eu3 76.99(19) . .
Eu1 Li1 Eu3 71.87(18) . .
O9 Li1 Eu2 57.8(3) . .
O4 Li1 Eu2 109.7(4) . .
O1 Li1 Eu2 61.4(3) . .
Si3 Li1 Eu2 137.2(3) . .
Eu1 Li1 Eu2 73.75(19) . .
Eu3 Li1 Eu2 69.31(17) . .
O7 Li2 O3 114.2(5) 2_655 .
O7 Li2 O6 109.5(5) 2_655 .
O3 Li2 O6 101.5(4) . .
O7 Li2 Si4 125.5(4) 2_655 .
O3 Li2 Si4 109.5(4) . .
O6 Li2 Si4 28.76(18) . .
O7 Li2 Eu1 113.8(3) 2_655 .
O3 Li2 Eu1 51.1(2) . .
O6 Li2 Eu1 52.5(2) . .
Si4 Li2 Eu1 71.64(19) . .
O7 Li2 Si5 20.91(16) 2_655 2_655
O3 Li2 Si5 129.1(4) . 2_655
O6 Li2 Si5 114.3(4) . 2_655
Si4 Li2 Si5 119.5(3) . 2_655
Eu1 Li2 Si5 133.7(3) . 2_655
O7 Li2 Eu2 54.0(2) 2_655 2_655
O3 Li2 Eu2 110.5(3) . 2_655
O6 Li2 Eu2 57.2(2) . 2_655
Si4 Li2 Eu2 81.3(2) . 2_655
Eu1 Li2 Eu2 71.86(17) . 2_655
Si5 Li2 Eu2 66.64(17) 2_655 2_655
O7 Li2 Eu3 54.2(3) 2_655 2_655
O3 Li2 Eu3 60.7(3) . 2_655
O6 Li2 Eu3 111.4(3) . 2_655
Si4 Li2 Eu3 139.8(3) . 2_655
Eu1 Li2 Eu3 73.88(17) . 2_655
Si5 Li2 Eu3 72.81(18) 2_655 2_655
Eu2 Li2 Eu3 68.74(15) 2_655 2_655
Si1 O1 Li1 131.8(3) . .
Si1 O1 Eu1 133.84(18) . .
Li1 O1 Eu1 91.6(3) . .
Si1 O1 Eu2 104.71(16) . .
Li1 O1 Eu2 85.2(3) . .
Eu1 O1 Eu2 92.13(10) . .
Si1 O2 Si2 138.5(2) . .
Si2 O3 Li2 132.5(3) . .
Si2 O3 Eu1 132.75(18) . .
Li2 O3 Eu1 91.1(3) . .
Si2 O3 Eu3 105.27(17) . 2_655
Li2 O3 Eu3 86.4(3) . 2_655
Eu1 O3 Eu3 92.55(10) . 2_655
Si3 O4 Li1 118.9(3) . .
Si3 O4 Eu1 122.25(18) . .
Li1 O4 Eu1 90.2(3) . .
Si3 O4 Eu3 130.53(18) . .
Li1 O4 Eu3 90.6(3) . .
Eu1 O4 Eu3 93.77(11) . .
Si4 O5 Si3 148.7(3) . .
Si4 O6 Li2 116.4(3) . .
Si4 O6 Eu1 121.29(17) . .
Li2 O6 Eu1 89.3(3) . .
Si4 O6 Eu2 137.03(18) . 2_655
Li2 O6 Eu2 88.3(3) . 2_655
Eu1 O6 Eu2 91.61(10) . 2_655
Si5 O7 Li2 135.0(3) . 2_655
Si5 O7 Eu2 109.67(17) . .
Li2 O7 Eu2 93.0(3) 2_655 .
Si5 O7 Eu3 124.21(18) . .
Li2 O7 Eu3 93.9(3) 2_655 .
Eu2 O7 Eu3 88.13(9) . .
Si5 O8 Si6 134.4(2) . .
Si6 O9 Li1 139.1(4) . .
Si6 O9 Eu3 113.61(17) . .
Li1 O9 Eu3 90.7(3) . .
Si6 O9 Eu2 123.19(18) . .
Li1 O9 Eu2 89.5(3) . .
Eu3 O9 Eu2 85.55(9) . .
Eu1 O10 Eu1 101.40(12) . 2_655
Eu1 O10 Eu2 115.56(14) . .
Eu1 O10 Eu2 109.43(14) 2_655 .
Eu1 O10 Eu3 109.04(14) . .
Eu1 O10 Eu3 115.88(14) 2_655 .
Eu2 O10 Eu3 105.88(12) . .
O1 Si1 O2 112.67(18) . .
O1 Si1 C21 108.7(2) . .
O2 Si1 C21 109.4(2) . .
O1 Si1 C11 111.2(2) . .
O2 Si1 C11 107.3(2) . .
C21 Si1 C11 107.5(3) . .
O3 Si2 O2 113.22(18) . .
O3 Si2 C31 113.2(2) . .
O2 Si2 C31 107.7(2) . .
O3 Si2 C41 108.4(2) . .
O2 Si2 C41 108.1(2) . .
C31 Si2 C41 105.9(2) . .
O4 Si3 O5 111.2(2) . .
O4 Si3 C51 113.4(2) . .
O5 Si3 C51 109.4(2) . .
O4 Si3 C61 109.5(2) . .
O5 Si3 C61 104.8(2) . .
C51 Si3 C61 108.2(2) . .
O4 Si3 Li1 33.5(2) . .
O5 Si3 Li1 120.6(2) . .
C51 Si3 Li1 127.0(2) . .
C61 Si3 Li1 76.0(2) . .
O4 Si3 Eu1 35.49(12) . .
O5 Si3 Eu1 75.72(15) . .
C51 Si3 Eu1 129.93(18) . .
C61 Si3 Eu1 118.65(17) . .
Li1 Si3 Eu1 55.56(17) . .
O6 Si4 O5 110.56(19) . .
O6 Si4 C81 111.8(2) . .
O5 Si4 C81 104.6(2) . .
O6 Si4 C71 113.9(2) . .
O5 Si4 C71 106.3(2) . .
C81 Si4 C71 109.2(2) . .
O6 Si4 Li2 34.86(19) . .
O5 Si4 Li2 124.6(2) . .
C81 Si4 Li2 77.1(2) . .
C71 Si4 Li2 125.9(2) . .
O6 Si4 Eu1 36.01(12) . .
O5 Si4 Eu1 75.64(15) . .
C81 Si4 Eu1 114.07(17) . .
C71 Si4 Eu1 134.71(16) . .
Li2 Si4 Eu1 55.41(15) . .
O7 Si5 O8 112.47(18) . .
O7 Si5 C91 112.5(2) . .
O8 Si5 C91 107.0(2) . .
O7 Si5 C101 110.7(2) . .
O8 Si5 C101 105.0(2) . .
C91 Si5 C101 108.8(2) . .
O7 Si5 Li2 24.13(19) . 2_655
O8 Si5 Li2 136.1(2) . 2_655
C91 Si5 Li2 95.8(2) . 2_655
C101 Si5 Li2 102.2(2) . 2_655
O7 Si5 Eu2 45.51(12) . .
O8 Si5 Eu2 95.16(12) . .
C91 Si5 Eu2 154.69(18) . .
C101 Si5 Eu2 76.02(15) . .
Li2 Si5 Eu2 59.14(15) 2_655 .
O9 Si6 O8 111.13(19) . .
O9 Si6 C111 114.4(2) . .
O8 Si6 C111 103.2(2) . .
O9 Si6 C121 111.8(2) . .
O8 Si6 C121 108.4(2) . .
C111 Si6 C121 107.5(3) . .
C12 C11 C16 116.6(6) . .
C12 C11 Si1 122.5(5) . .
C16 C11 Si1 120.8(5) . .
C13 C12 C11 121.4(8) . .
C13 C12 H12 119.3 . .
C11 C12 H12 119.3 . .
C12 C13 C14 120.2(8) . .
C12 C13 H13 119.9 . .
C14 C13 H13 119.9 . .
C15 C14 C13 119.9(7) . .
C15 C14 H14 120.0 . .
C13 C14 H14 120.0 . .
C14 C15 C16 119.3(8) . .
C14 C15 H15 120.3 . .
C16 C15 H15 120.3 . .
C15 C16 C11 122.4(7) . .
C15 C16 H16 118.8 . .
C11 C16 H16 118.8 . .
C26 C21 C22 117.1(5) . .
C26 C21 Si1 125.5(4) . .
C22 C21 Si1 117.3(5) . .
C26 C21 Eu2 101.4(3) . .
C22 C21 Eu2 74.1(4) . .
Si1 C21 Eu2 90.7(2) . .
C21 C22 C23 121.1(6) . .
C21 C22 Eu2 80.6(4) . .
C23 C22 Eu2 97.6(5) . .
C21 C22 H22 119.4 . .
C23 C22 H22 119.4 . .
Eu2 C22 H22 91.7 . .
C24 C23 C22 119.8(6) . .
C24 C23 H23 120.1 . .
C22 C23 H23 120.1 . .
C23 C24 C25 120.0(6) . .
C23 C24 H24 120.0 . .
C25 C24 H24 120.0 . .
C24 C25 C26 120.1(6) . .
C24 C25 H25 119.9 . .
C26 C25 H25 119.9 . .
C21 C26 C25 121.8(5) . .
C21 C26 H26 119.1 . .
C25 C26 H26 119.1 . .
C36 C31 C32 116.1(5) . .
C36 C31 Si2 122.0(4) . .
C32 C31 Si2 121.7(4) . .
C33 C32 C31 122.6(6) . .
C33 C32 H32 118.7 . .
C31 C32 H32 118.7 . .
C32 C33 C34 119.4(5) . .
C32 C33 H33 120.3 . .
C34 C33 H33 120.3 . .
C33 C34 C35 120.6(5) . .
C33 C34 H34 119.7 . .
C35 C34 H34 119.7 . .
C34 C35 C36 118.8(5) . .
C34 C35 H35 120.6 . .
C36 C35 H35 120.6 . .
C31 C36 C35 122.3(5) . .
C31 C36 H36 118.8 . .
C35 C36 H36 118.8 . .
C46 C41 C42 115.9(6) . .
C46 C41 Si2 121.3(5) . .
C42 C41 Si2 122.8(4) . .
C46 C41 Eu3 78.2(3) . 2_655
C42 C41 Eu3 99.6(4) . 2_655
Si2 C41 Eu3 91.10(19) . 2_655
C43 C42 C41 121.2(7) . .
C43 C42 H42 119.4 . .
C41 C42 H42 119.4 . .
C44 C43 C42 121.7(8) . .
C44 C43 H43 119.2 . .
C42 C43 H43 119.2 . .
C43 C44 C45 118.3(7) . .
C43 C44 H44 120.9 . .
C45 C44 H44 120.9 . .
C46 C45 C44 119.8(6) . .
C46 C45 H45 120.1 . .
C44 C45 H45 120.1 . .
C45 C46 C41 123.1(6) . .
C45 C46 Eu3 99.5(4) . 2_655
C41 C46 Eu3 77.3(3) . 2_655
C45 C46 H46 118.5 . .
C41 C46 H46 118.5 . .
Eu3 C46 H46 93.3 2_655 .
C52 C51 C56 116.5(6) . .
C52 C51 Si3 124.6(5) . .
C56 C51 Si3 118.6(5) . .
C51 C52 C53 123.3(6) . .
C51 C52 H52 118.4 . .
C53 C52 H52 118.4 . .
C54 C53 C52 121.4(7) . .
C54 C53 H53 119.3 . .
C52 C53 H53 119.3 . .
C53 C54 C55 119.4(6) . .
C53 C54 H54 120.3 . .
C55 C54 H54 120.3 . .
C56 C55 C54 118.1(7) . .
C56 C55 H55 121.0 . .
C54 C55 H55 121.0 . .
C55 C56 C51 121.1(7) . .
C55 C56 H56 119.4 . .
C51 C56 H56 119.4 . .
C62 C61 C66 116.8(5) . .
C62 C61 Si3 122.0(4) . .
C66 C61 Si3 121.2(4) . .
C61 C62 C63 123.0(5) . .
C61 C62 H62 118.5 . .
C63 C62 H62 118.5 . .
C64 C63 C62 119.3(6) . .
C64 C63 H63 120.4 . .
C62 C63 H63 120.4 . .
C63 C64 C65 120.0(6) . .
C63 C64 H64 120.0 . .
C65 C64 H64 120.0 . .
C64 C65 C66 119.3(6) . .
C64 C65 H65 120.3 . .
C66 C65 H65 120.3 . .
C61 C66 C65 121.6(5) . .
C61 C66 H66 119.2 . .
C65 C66 H66 119.2 . .
C72 C71 C76 117.7(5) . .
C72 C71 Si4 121.8(4) . .
C76 C71 Si4 120.1(4) . .
C73 C72 C71 121.7(6) . .
C73 C72 H72 119.2 . .
C71 C72 H72 119.2 . .
C72 C73 C74 119.8(6) . .
C72 C73 H73 120.1 . .
C74 C73 H73 120.1 . .
C75 C74 C73 119.5(6) . .
C75 C74 H74 120.3 . .
C73 C74 H74 120.3 . .
C74 C75 C76 120.7(6) . .
C74 C75 H75 119.6 . .
C76 C75 H75 119.6 . .
C75 C76 C71 120.6(6) . .
C75 C76 H76 119.7 . .
C71 C76 H76 119.7 . .
C82 C81 C86 116.8(5) . .
C82 C81 Si4 123.1(4) . .
C86 C81 Si4 120.1(4) . .
C83 C82 C81 122.3(5) . .
C83 C82 H82 118.8 . .
C81 C82 H82 118.8 . .
C84 C83 C82 119.6(5) . .
C84 C83 H83 120.2 . .
C82 C83 H83 120.2 . .
C83 C84 C85 120.1(5) . .
C83 C84 H84 119.9 . .
C85 C84 H84 119.9 . .
C84 C85 C86 120.0(5) . .
C84 C85 H85 120.0 . .
C86 C85 H85 120.0 . .
C85 C86 C81 121.1(5) . .
C85 C86 H86 119.5 . .
C81 C86 H86 119.5 . .
C92 C91 C96 118.0(5) . .
C92 C91 Si5 122.4(4) . .
C96 C91 Si5 119.6(4) . .
C91 C92 C93 121.0(6) . .
C91 C92 H92 119.5 . .
C93 C92 H92 119.5 . .
C94 C93 C92 119.9(6) . .
C94 C93 H93 120.1 . .
C92 C93 H93 120.1 . .
C95 C94 C93 119.8(5) . .
C95 C94 H94 120.1 . .
C93 C94 H94 120.1 . .
C94 C95 C96 119.8(5) . .
C94 C95 H95 120.1 . .
C96 C95 H95 120.1 . .
C91 C96 C95 121.4(5) . .
C91 C96 H96 119.3 . .
C95 C96 H96 119.3 . .
C106 C101 C102 116.2(5) . .
C106 C101 Si5 120.1(4) . .
C102 C101 Si5 123.7(4) . .
C103 C102 C101 121.9(5) . .
C103 C102 H102 119.0 . .
C101 C102 H102 119.0 . .
C104 C103 C102 120.2(6) . .
C104 C103 H103 119.9 . .
C102 C103 H103 119.9 . .
C103 C104 C105 119.5(6) . .
C103 C104 H104 120.2 . .
C105 C104 H104 120.2 . .
C106 C105 C104 119.8(5) . .
C106 C105 H105 120.1 . .
C104 C105 H105 120.1 . .
C105 C106 C101 122.3(6) . .
C105 C106 H106 118.9 . .
C101 C106 H106 118.9 . .
C112 C111 C116 116.3(6) . .
C112 C111 Si6 121.7(5) . .
C116 C111 Si6 121.8(5) . .
C111 C112 C113 124.4(6) . .
C111 C112 H112 117.8 . .
C113 C112 H112 117.8 . .
C114 C113 C112 117.7(6) . .
C114 C113 H113 121.1 . .
C112 C113 H113 121.1 . .
C113 C114 C115 121.3(7) . .
C113 C114 H114 119.3 . .
C115 C114 H114 119.3 . .
C116 C115 C114 119.3(7) . .
C116 C115 H115 120.4 . .
C114 C115 H115 120.4 . .
C115 C116 C111 120.9(6) . .
C115 C116 H116 119.5 . .
C111 C116 H116 119.5 . .
C122 C121 C126 117.3(6) . .
C122 C121 Si6 121.9(5) . .
C126 C121 Si6 120.8(5) . .
C121 C122 C123 121.0(8) . .
C121 C122 H122 119.5 . .
C123 C122 H122 119.5 . .
C124 C123 C122 121.4(8) . .
C124 C123 H123 119.3 . .
C122 C123 H123 119.3 . .
C123 C124 C125 119.1(8) . .
C123 C124 H124 120.5 . .
C125 C124 H124 120.5 . .
C124 C125 C126 119.2(8) . .
C124 C125 H125 120.4 . .
C126 C125 H125 120.4 . .
C125 C126 C121 121.8(7) . .
C125 C126 H126 119.1 . .
C121 C126 H126 119.1 . .

loop_
_geom_bond_atom_site_label_1
_geom_bond_atom_site_label_2
_geom_bond_distance
_geom_bond_site_symmetry_2
Eu1 O10 2.232(3) .
Eu1 O10 2.237(3) 2_655
Eu1 O1 2.400(3) .
Eu1 O3 2.406(3) .
Eu1 O4 2.443(3) .
Eu1 O6 2.451(3) .
Eu1 Li2 3.089(8) .
Eu1 Li1 3.101(8) .
Eu1 Cl1 3.2320(14) 2_655
Eu1 Eu1 3.4583(6) 2_655
Eu1 Si3 3.5591(15) .
Eu1 Si4 3.5618(15) .
Eu2 O10 2.411(3) .
Eu2 O7 2.728(3) .
Eu2 O6 2.830(3) 2_655
Eu2 O9 2.905(3) .
Eu2 O1 3.024(3) .
Eu2 Cl1 3.0262(13) .
Eu2 C22 3.152(7) .
Eu2 C21 3.234(5) .
Eu2 Li2 3.368(9) 2_655
Eu2 Li1 3.433(9) .
Eu2 Si5 3.6012(14) .
Eu2 Eu1 3.7956(5) 2_655
Eu3 O10 2.430(3) .
Eu3 O4 2.751(3) .
Eu3 O9 2.783(3) .
Eu3 O7 2.825(3) .
Eu3 O3 3.036(3) 2_655
Eu3 Cl1 3.0483(13) 2_655
Eu3 C41 3.259(5) 2_655
Eu3 C46 3.270(6) 2_655
Eu3 Li1 3.360(8) .
Eu3 Li2 3.474(9) 2_655
Cl1 Eu3 3.0483(13) 2_655
Cl1 Eu1 3.2320(14) 2_655
Li1 O9 1.853(9) .
Li1 O4 1.899(9) .
Li1 O1 1.899(9) .
Li1 Si3 3.013(9) .
Li2 O7 1.839(9) 2_655
Li2 O3 1.890(10) .
Li2 O6 1.911(10) .
Li2 Si4 2.995(10) .
Li2 Si5 3.183(9) 2_655
Li2 Eu2 3.368(9) 2_655
Li2 Eu3 3.474(9) 2_655
O1 Si1 1.597(4) .
O2 Si1 1.633(4) .
O2 Si2 1.638(3) .
O3 Si2 1.607(4) .
O3 Eu3 3.036(3) 2_655
O4 Si3 1.594(4) .
O5 Si4 1.628(4) .
O5 Si3 1.629(4) .
O6 Si4 1.608(4) .
O6 Eu2 2.830(3) 2_655
O7 Si5 1.605(3) .
O7 Li2 1.839(9) 2_655
O8 Si5 1.639(4) .
O8 Si6 1.646(4) .
O9 Si6 1.593(3) .
O10 Eu1 2.237(3) 2_655
Si1 C21 1.882(6) .
Si1 C11 1.889(6) .
Si2 C31 1.871(5) .
Si2 C41 1.875(6) .
Si3 C51 1.864(6) .
Si3 C61 1.883(5) .
Si4 C81 1.882(5) .
Si4 C71 1.890(6) .
Si5 C91 1.865(5) .
Si5 C101 1.892(6) .
Si5 Li2 3.183(9) 2_655
Si6 C111 1.851(6) .
Si6 C121 1.889(6) .
C11 C12 1.377(8) .
C11 C16 1.381(9) .
C12 C13 1.367(10) .
C12 H12 0.9500 .
C13 C14 1.370(12) .
C13 H13 0.9500 .
C14 C15 1.354(11) .
C14 H14 0.9500 .
C15 C16 1.369(9) .
C15 H15 0.9500 .
C16 H16 0.9500 .
C21 C26 1.373(8) .
C21 C22 1.400(8) .
C22 C23 1.401(8) .
C22 H22 0.9500 .
C23 C24 1.358(9) .
C23 H23 0.9500 .
C24 C25 1.374(8) .
C24 H24 0.9500 .
C25 C26 1.386(7) .
C25 H25 0.9500 .
C26 H26 0.9500 .
C31 C36 1.384(7) .
C31 C32 1.414(7) .
C32 C33 1.369(7) .
C32 H32 0.9500 .
C33 C34 1.378(8) .
C33 H33 0.9500 .
C34 C35 1.387(8) .
C34 H34 0.9500 .
C35 C36 1.398(8) .
C35 H35 0.9500 .
C36 H36 0.9500 .
C41 C46 1.386(7) .
C41 C42 1.399(9) .
C41 Eu3 3.259(5) 2_655
C42 C43 1.377(9) .
C42 H42 0.9500 .
C43 C44 1.375(10) .
C43 H43 0.9500 .
C44 C45 1.382(9) .
C44 H44 0.9500 .
C45 C46 1.380(8) .
C45 H45 0.9500 .
C46 Eu3 3.270(6) 2_655
C46 H46 0.9500 .
C51 C52 1.329(8) .
C51 C56 1.424(8) .
C52 C53 1.412(9) .
C52 H52 0.9500 .
C53 C54 1.293(9) .
C53 H53 0.9500 .
C54 C55 1.444(10) .
C54 H54 0.9500 .
C55 C56 1.398(9) .
C55 H55 0.9500 .
C56 H56 0.9500 .
C61 C62 1.374(7) .
C61 C66 1.397(7) .
C62 C63 1.394(8) .
C62 H62 0.9500 .
C63 C64 1.372(9) .
C63 H63 0.9500 .
C64 C65 1.392(8) .
C64 H64 0.9500 .
C65 C66 1.400(8) .
C65 H65 0.9500 .
C66 H66 0.9500 .
C71 C72 1.382(7) .
C71 C76 1.399(7) .
C72 C73 1.371(8) .
C72 H72 0.9500 .
C73 C74 1.389(9) .
C73 H73 0.9500 .
C74 C75 1.364(9) .
C74 H74 0.9500 .
C75 C76 1.379(8) .
C75 H75 0.9500 .
C76 H76 0.9500 .
C81 C82 1.393(7) .
C81 C86 1.404(7) .
C82 C83 1.381(7) .
C82 H82 0.9500 .
C83 C84 1.374(8) .
C83 H83 0.9500 .
C84 C85 1.381(8) .
C84 H84 0.9500 .
C85 C86 1.390(7) .
C85 H85 0.9500 .
C86 H86 0.9500 .
C91 C92 1.381(8) .
C91 C96 1.386(7) .
C92 C93 1.396(8) .
C92 H92 0.9500 .
C93 C94 1.382(8) .
C93 H93 0.9500 .
C94 C95 1.372(8) .
C94 H94 0.9500 .
C95 C96 1.394(7) .
C95 H95 0.9500 .
C96 H96 0.9500 .
C101 C106 1.393(7) .
C101 C102 1.396(7) .
C102 C103 1.386(8) .
C102 H102 0.9500 .
C103 C104 1.366(8) .
C103 H103 0.9500 .
C104 C105 1.386(9) .
C104 H104 0.9500 .
C105 C106 1.378(8) .
C105 H105 0.9500 .
C106 H106 0.9500 .
C111 C112 1.365(8) .
C111 C116 1.420(8) .
C112 C113 1.416(9) .
C112 H112 0.9500 .
C113 C114 1.353(9) .
C113 H113 0.9500 .
C114 C115 1.405(9) .
C114 H114 0.9500 .
C115 C116 1.401(9) .
C115 H115 0.9500 .
C116 H116 0.9500 .
C121 C122 1.360(8) .
C121 C126 1.394(8) .
C122 C123 1.384(10) .
C122 H122 0.9500 .
C123 C124 1.364(12) .
C123 H123 0.9500 .
C124 C125 1.370(11) .
C124 H124 0.9500 .
C125 C126 1.393(9) .
C125 H125 0.9500 .
C126 H126 0.9500 .

loop_
_geom_torsion_atom_site_label_1
_geom_torsion_atom_site_label_2
_geom_torsion_atom_site_label_3
_geom_torsion_atom_site_label_4
_geom_torsion
_geom_torsion_site_symmetry_1
_geom_torsion_site_symmetry_4
O10 Eu1 Eu3 O10 56.7(2) 2_655 .
O1 Eu1 Eu3 O10 -78.21(16) . .
O3 Eu1 Eu3 O10 -33.1(5) . .
O4 Eu1 Eu3 O10 -148.62(18) . .
O6 Eu1 Eu3 O10 141.57(16) . .
Li2 Eu1 Eu3 O10 124.5(4) . .
Li1 Eu1 Eu3 O10 -101.9(2) . .
Cl1 Eu1 Eu3 O10 110.68(14) 2_655 .
Eu1 Eu1 Eu3 O10 35.76(14) 2_655 .
Si3 Eu1 Eu3 O10 -162.71(14) . .
Si4 Eu1 Eu3 O10 164.10(14) . .
O10 Eu1 Eu3 O4 148.62(18) . .
O10 Eu1 Eu3 O4 -154.67(14) 2_655 .
O1 Eu1 Eu3 O4 70.41(14) . .
O3 Eu1 Eu3 O4 115.5(5) . .
O6 Eu1 Eu3 O4 -69.81(14) . .
Li2 Eu1 Eu3 O4 -86.9(4) . .
Li1 Eu1 Eu3 O4 46.7(2) . .
Cl1 Eu1 Eu3 O4 -100.70(12) 2_655 .
Eu1 Eu1 Eu3 O4 -175.62(11) 2_655 .
Si3 Eu1 Eu3 O4 -14.09(11) . .
Si4 Eu1 Eu3 O4 -47.28(11) . .
O10 Eu1 Eu3 O9 82.33(15) . .
O10 Eu1 Eu3 O9 139.04(12) 2_655 .
O1 Eu1 Eu3 O9 4.13(11) . .
O3 Eu1 Eu3 O9 49.3(5) . .
O4 Eu1 Eu3 O9 -66.29(13) . .
O6 Eu1 Eu3 O9 -136.10(11) . .
Li2 Eu1 Eu3 O9 -153.2(3) . .
Li1 Eu1 Eu3 O9 -19.5(2) . .
Cl1 Eu1 Eu3 O9 -166.99(8) 2_655 .
Eu1 Eu1 Eu3 O9 118.10(7) 2_655 .
Si3 Eu1 Eu3 O9 -80.38(8) . .
Si4 Eu1 Eu3 O9 -113.56(8) . .
O10 Eu1 Eu3 O7 20.65(15) . .
O10 Eu1 Eu3 O7 77.36(11) 2_655 .
O1 Eu1 Eu3 O7 -57.56(11) . .
O3 Eu1 Eu3 O7 -12.4(5) . .
O4 Eu1 Eu3 O7 -127.97(13) . .
O6 Eu1 Eu3 O7 162.21(11) . .
Li2 Eu1 Eu3 O7 145.1(3) . .
Li1 Eu1 Eu3 O7 -81.2(2) . .
Cl1 Eu1 Eu3 O7 131.33(8) 2_655 .
Eu1 Eu1 Eu3 O7 56.41(7) 2_655 .
Si3 Eu1 Eu3 O7 -142.06(7) . .
Si4 Eu1 Eu3 O7 -175.25(7) . .
O10 Eu1 Eu3 O3 -42.81(15) . 2_655
O10 Eu1 Eu3 O3 13.90(11) 2_655 2_655
O1 Eu1 Eu3 O3 -121.01(11) . 2_655
O3 Eu1 Eu3 O3 -75.9(5) . 2_655
O4 Eu1 Eu3 O3 168.57(13) . 2_655
O6 Eu1 Eu3 O3 98.76(11) . 2_655
Li2 Eu1 Eu3 O3 81.7(3) . 2_655
Li1 Eu1 Eu3 O3 -144.7(2) . 2_655
Cl1 Eu1 Eu3 O3 67.87(7) 2_655 2_655
Eu1 Eu1 Eu3 O3 -7.04(7) 2_655 2_655
Si3 Eu1 Eu3 O3 154.48(7) . 2_655
Si4 Eu1 Eu3 O3 121.30(7) . 2_655
O10 Eu1 Eu3 Cl1 -110.68(14) . 2_655
O10 Eu1 Eu3 Cl1 -53.97(10) 2_655 2_655
O1 Eu1 Eu3 Cl1 171.12(9) . 2_655
O3 Eu1 Eu3 Cl1 -143.8(5) . 2_655
O4 Eu1 Eu3 Cl1 100.70(12) . 2_655
O6 Eu1 Eu3 Cl1 30.89(9) . 2_655
Li2 Eu1 Eu3 Cl1 13.8(3) . 2_655
Li1 Eu1 Eu3 Cl1 147.4(2) . 2_655
Eu1 Eu1 Eu3 Cl1 -74.91(3) 2_655 2_655
Si3 Eu1 Eu3 Cl1 86.61(4) . 2_655
Si4 Eu1 Eu3 Cl1 53.43(4) . 2_655
O10 Eu1 Eu3 C41 -85.60(18) . 2_655
O10 Eu1 Eu3 C41 -28.89(15) 2_655 2_655
O1 Eu1 Eu3 C41 -163.81(15) . 2_655
O3 Eu1 Eu3 C41 -118.7(5) . 2_655
O4 Eu1 Eu3 C41 125.78(16) . 2_655
O6 Eu1 Eu3 C41 55.96(15) . 2_655
Li2 Eu1 Eu3 C41 38.9(4) . 2_655
Li1 Eu1 Eu3 C41 172.5(2) . 2_655
Cl1 Eu1 Eu3 C41 25.08(13) 2_655 2_655
Eu1 Eu1 Eu3 C41 -49.84(12) 2_655 2_655
Si3 Eu1 Eu3 C41 111.69(12) . 2_655
Si4 Eu1 Eu3 C41 78.50(12) . 2_655
O10 Eu1 Eu3 C46 -79.0(3) . 2_655
O10 Eu1 Eu3 C46 -22.3(2) 2_655 2_655
O1 Eu1 Eu3 C46 -157.2(2) . 2_655
O3 Eu1 Eu3 C46 -112.1(5) . 2_655
O4 Eu1 Eu3 C46 132.4(3) . 2_655
O6 Eu1 Eu3 C46 62.6(2) . 2_655
Li2 Eu1 Eu3 C46 45.5(4) . 2_655
Li1 Eu1 Eu3 C46 179.1(3) . 2_655
Cl1 Eu1 Eu3 C46 31.7(2) 2_655 2_655
Eu1 Eu1 Eu3 C46 -43.2(2) 2_655 2_655
Si3 Eu1 Eu3 C46 118.3(2) . 2_655
Si4 Eu1 Eu3 C46 85.1(2) . 2_655
O10 Eu1 Eu3 Li1 101.9(2) . .
O10 Eu1 Eu3 Li1 158.6(2) 2_655 .
O1 Eu1 Eu3 Li1 23.7(2) . .
O3 Eu1 Eu3 Li1 68.8(5) . .
O4 Eu1 Eu3 Li1 -46.7(2) . .
O6 Eu1 Eu3 Li1 -116.6(2) . .
Li2 Eu1 Eu3 Li1 -133.6(4) . .
Cl1 Eu1 Eu3 Li1 -147.4(2) 2_655 .
Eu1 Eu1 Eu3 Li1 137.6(2) 2_655 .
Si3 Eu1 Eu3 Li1 -60.8(2) . .
Si4 Eu1 Eu3 Li1 -94.0(2) . .
O10 Eu1 Eu3 Li2 -10.3(2) . 2_655
O10 Eu1 Eu3 Li2 46.37(18) 2_655 2_655
O1 Eu1 Eu3 Li2 -88.55(17) . 2_655
O3 Eu1 Eu3 Li2 -43.4(5) . 2_655
O4 Eu1 Eu3 Li2 -158.96(19) . 2_655
O6 Eu1 Eu3 Li2 131.22(17) . 2_655
Li2 Eu1 Eu3 Li2 114.2(3) . 2_655
Li1 Eu1 Eu3 Li2 -112.2(3) . 2_655
Cl1 Eu1 Eu3 Li2 100.33(15) 2_655 2_655
Eu1 Eu1 Eu3 Li2 25.42(15) 2_655 2_655
Si3 Eu1 Eu3 Li2 -173.05(15) . 2_655
Si4 Eu1 Eu3 Li2 153.76(15) . 2_655
O10 Eu1 Eu3 Eu2 33.98(14) . .
O10 Eu1 Eu3 Eu2 90.68(9) 2_655 .
O1 Eu1 Eu3 Eu2 -44.23(8) . .
O3 Eu1 Eu3 Eu2 0.9(5) . .
O4 Eu1 Eu3 Eu2 -114.64(11) . .
O6 Eu1 Eu3 Eu2 175.54(9) . .
Li2 Eu1 Eu3 Eu2 158.5(3) . .
Li1 Eu1 Eu3 Eu2 -67.9(2) . .
Cl1 Eu1 Eu3 Eu2 144.65(3) 2_655 .
Eu1 Eu1 Eu3 Eu2 69.740(12) 2_655 .
Si3 Eu1 Eu3 Eu2 -128.74(3) . .
Si4 Eu1 Eu3 Eu2 -161.92(3) . .
O7 Eu2 Eu3 O10 -130.44(15) . .
O6 Eu2 Eu3 O10 -66.54(14) 2_655 .
O9 Eu2 Eu3 O10 132.58(15) . .
O1 Eu2 Eu3 O10 65.50(14) . .
Cl1 Eu2 Eu3 O10 -0.90(12) . .
C22 Eu2 Eu3 O10 115.52(18) . .
C21 Eu2 Eu3 O10 84.84(17) . .
Li2 Eu2 Eu3 O10 -90.0(2) 2_655 .
Li1 Eu2 Eu3 O10 91.0(2) . .
Si5 Eu2 Eu3 O10 -152.70(12) . .
Eu1 Eu2 Eu3 O10 -30.74(12) 2_655 .
O10 Eu2 Eu3 O4 -67.18(14) . .
O7 Eu2 Eu3 O4 162.38(12) . .
O6 Eu2 Eu3 O4 -133.72(9) 2_655 .
O9 Eu2 Eu3 O4 65.39(11) . .
O1 Eu2 Eu3 O4 -1.68(9) . .
Cl1 Eu2 Eu3 O4 -68.08(7) . .
C22 Eu2 Eu3 O4 48.34(15) . .
C21 Eu2 Eu3 O4 17.66(14) . .
Li2 Eu2 Eu3 O4 -157.14(18) 2_655 .
Li1 Eu2 Eu3 O4 23.85(18) . .
Si5 Eu2 Eu3 O4 140.12(7) . .
Eu1 Eu2 Eu3 O4 -97.92(7) 2_655 .
O10 Eu2 Eu3 O9 -132.58(15) . .
O7 Eu2 Eu3 O9 96.98(13) . .
O6 Eu2 Eu3 O9 160.89(11) 2_655 .
O1 Eu2 Eu3 O9 -67.08(11) . .
Cl1 Eu2 Eu3 O9 -133.47(9) . .
C22 Eu2 Eu3 O9 -17.06(16) . .
C21 Eu2 Eu3 O9 -47.73(15) . .
Li2 Eu2 Eu3 O9 137.46(19) 2_655 .
Li1 Eu2 Eu3 O9 -41.55(19) . .
Si5 Eu2 Eu3 O9 74.73(9) . .
Eu1 Eu2 Eu3 O9 -163.32(9) 2_655 .
O10 Eu2 Eu3 O7 130.44(15) . .
O6 Eu2 Eu3 O7 63.91(11) 2_655 .
O9 Eu2 Eu3 O7 -96.98(13) . .
O1 Eu2 Eu3 O7 -164.06(12) . .
Cl1 Eu2 Eu3 O7 129.55(10) . .
C22 Eu2 Eu3 O7 -114.04(16) . .
C21 Eu2 Eu3 O7 -144.72(16) . .
Li2 Eu2 Eu3 O7 40.48(19) 2_655 .
Li1 Eu2 Eu3 O7 -138.53(19) . .
Si5 Eu2 Eu3 O7 -22.26(10) . .
Eu1 Eu2 Eu3 O7 99.70(10) 2_655 .
O10 Eu2 Eu3 O3 65.00(13) . 2_655
O7 Eu2 Eu3 O3 -65.44(11) . 2_655
O6 Eu2 Eu3 O3 -1.54(9) 2_655 2_655
O9 Eu2 Eu3 O3 -162.43(11) . 2_655
O1 Eu2 Eu3 O3 130.50(9) . 2_655
Cl1 Eu2 Eu3 O3 64.10(7) . 2_655
C22 Eu2 Eu3 O3 -179.49(14) . 2_655
C21 Eu2 Eu3 O3 149.84(14) . 2_655
Li2 Eu2 Eu3 O3 -24.96(17) 2_655 2_655
Li1 Eu2 Eu3 O3 156.03(18) . 2_655
Si5 Eu2 Eu3 O3 -87.70(7) . 2_655
Eu1 Eu2 Eu3 O3 34.26(6) 2_655 2_655
O10 Eu2 Eu3 Cl1 -1.15(12) . 2_655
O7 Eu2 Eu3 Cl1 -131.59(10) . 2_655
O6 Eu2 Eu3 Cl1 -67.69(7) 2_655 2_655
O9 Eu2 Eu3 Cl1 131.42(9) . 2_655
O1 Eu2 Eu3 Cl1 64.35(7) . 2_655
Cl1 Eu2 Eu3 Cl1 -2.05(5) . 2_655
C22 Eu2 Eu3 Cl1 114.37(13) . 2_655
C21 Eu2 Eu3 Cl1 83.69(12) . 2_655
Li2 Eu2 Eu3 Cl1 -91.11(17) 2_655 2_655
Li1 Eu2 Eu3 Cl1 89.88(17) . 2_655
Si5 Eu2 Eu3 Cl1 -153.85(4) . 2_655
Eu1 Eu2 Eu3 Cl1 -31.89(3) 2_655 2_655
O10 Eu2 Eu3 C41 82.69(17) . 2_655
O7 Eu2 Eu3 C41 -47.75(15) . 2_655
O6 Eu2 Eu3 C41 16.15(13) 2_655 2_655
O9 Eu2 Eu3 C41 -144.73(15) . 2_655
O1 Eu2 Eu3 C41 148.19(13) . 2_655
Cl1 Eu2 Eu3 C41 81.79(12) . 2_655
C22 Eu2 Eu3 C41 -161.79(17) . 2_655
C21 Eu2 Eu3 C41 167.53(16) . 2_655
Li2 Eu2 Eu3 C41 -7.3(2) 2_655 2_655
Li1 Eu2 Eu3 C41 173.7(2) . 2_655
Si5 Eu2 Eu3 C41 -70.01(12) . 2_655
Eu1 Eu2 Eu3 C41 51.95(12) 2_655 2_655
O10 Eu2 Eu3 C46 113.39(17) . 2_655
O7 Eu2 Eu3 C46 -17.06(16) . 2_655
O6 Eu2 Eu3 C46 46.85(14) 2_655 2_655
O9 Eu2 Eu3 C46 -114.04(15) . 2_655
O1 Eu2 Eu3 C46 178.89(14) . 2_655
Cl1 Eu2 Eu3 C46 112.49(13) . 2_655
C22 Eu2 Eu3 C46 -131.10(18) . 2_655
C21 Eu2 Eu3 C46 -161.77(17) . 2_655
Li2 Eu2 Eu3 C46 23.4(2) 2_655 2_655
Li1 Eu2 Eu3 C46 -155.6(2) . 2_655
Si5 Eu2 Eu3 C46 -39.31(13) . 2_655
Eu1 Eu2 Eu3 C46 82.64(12) 2_655 2_655
O10 Eu2 Eu3 Li1 -91.0(2) . .
O7 Eu2 Eu3 Li1 138.53(19) . .
O6 Eu2 Eu3 Li1 -157.56(18) 2_655 .
O9 Eu2 Eu3 Li1 41.55(19) . .
O1 Eu2 Eu3 Li1 -25.53(18) . .
Cl1 Eu2 Eu3 Li1 -91.92(17) . .
C22 Eu2 Eu3 Li1 24.5(2) . .
C21 Eu2 Eu3 Li1 -6.2(2) . .
Li2 Eu2 Eu3 Li1 179.0(2) 2_655 .
Si5 Eu2 Eu3 Li1 116.27(17) . .
Eu1 Eu2 Eu3 Li1 -121.77(17) 2_655 .
O10 Eu2 Eu3 Li2 90.0(2) . 2_655
O7 Eu2 Eu3 Li2 -40.48(19) . 2_655
O6 Eu2 Eu3 Li2 23.43(18) 2_655 2_655
O9 Eu2 Eu3 Li2 -137.46(19) . 2_655
O1 Eu2 Eu3 Li2 155.46(18) . 2_655
Cl1 Eu2 Eu3 Li2 89.07(17) . 2_655
C22 Eu2 Eu3 Li2 -154.5(2) . 2_655
C21 Eu2 Eu3 Li2 174.8(2) . 2_655
Li1 Eu2 Eu3 Li2 -179.0(2) . 2_655
Si5 Eu2 Eu3 Li2 -62.74(17) . 2_655
Eu1 Eu2 Eu3 Li2 59.22(17) 2_655 2_655
O10 Eu2 Eu3 Eu1 -31.14(12) . .
O7 Eu2 Eu3 Eu1 -161.59(10) . .
O6 Eu2 Eu3 Eu1 -97.68(6) 2_655 .
O9 Eu2 Eu3 Eu1 101.43(9) . .
O1 Eu2 Eu3 Eu1 34.36(6) . .
Cl1 Eu2 Eu3 Eu1 -32.04(3) . .
C22 Eu2 Eu3 Eu1 84.37(13) . .
C21 Eu2 Eu3 Eu1 53.70(12) . .
Li2 Eu2 Eu3 Eu1 -121.11(17) 2_655 .
Li1 Eu2 Eu3 Eu1 59.88(17) . .
Si5 Eu2 Eu3 Eu1 176.16(3) . .
Eu1 Eu2 Eu3 Eu1 -61.885(10) 2_655 .
O10 Eu2 Cl1 Eu3 2.60(10) . 2_655
O7 Eu2 Cl1 Eu3 52.10(13) . 2_655
O6 Eu2 Cl1 Eu3 78.49(10) 2_655 2_655
O9 Eu2 Cl1 Eu3 -43.32(13) . 2_655
O1 Eu2 Cl1 Eu3 -67.51(10) . 2_655
C22 Eu2 Cl1 Eu3 -127.45(14) . 2_655
C21 Eu2 Cl1 Eu3 -123.63(13) . 2_655
Li2 Eu2 Cl1 Eu3 61.36(18) 2_655 2_655
Li1 Eu2 Cl1 Eu3 -53.25(16) . 2_655
Si5 Eu2 Cl1 Eu3 73.15(12) . 2_655
Eu1 Eu2 Cl1 Eu3 35.60(6) 2_655 2_655
O10 Eu2 Cl1 Eu1 -33.00(8) . 2_655
O7 Eu2 Cl1 Eu1 16.50(11) . 2_655
O6 Eu2 Cl1 Eu1 42.88(8) 2_655 2_655
O9 Eu2 Cl1 Eu1 -78.92(10) . 2_655
O1 Eu2 Cl1 Eu1 -103.11(7) . 2_655
C22 Eu2 Cl1 Eu1 -163.05(13) . 2_655
C21 Eu2 Cl1 Eu1 -159.23(11) . 2_655
Li2 Eu2 Cl1 Eu1 25.76(16) 2_655 2_655
Li1 Eu2 Cl1 Eu1 -88.85(15) . 2_655
Si5 Eu2 Cl1 Eu1 37.55(10) . 2_655
O10 Eu1 Li1 O9 -5.0(4) . .
O10 Eu1 Li1 O9 -11.3(7) 2_655 .
O1 Eu1 Li1 O9 -105.3(5) . .
O3 Eu1 Li1 O9 -136.1(4) . .
O4 Eu1 Li1 O9 93.0(5) . .
O6 Eu1 Li1 O9 133.1(4) . .
Li2 Eu1 Li1 O9 -178.2(4) . .
Cl1 Eu1 Li1 O9 58.9(4) 2_655 .
Eu1 Eu1 Li1 O9 -7.2(5) 2_655 .
Si3 Eu1 Li1 O9 115.8(5) . .
Si4 Eu1 Li1 O9 135.6(4) . .
O10 Eu1 Li1 O4 -98.0(3) . .
O10 Eu1 Li1 O4 -104.3(4) 2_655 .
O1 Eu1 Li1 O4 161.7(4) . .
O3 Eu1 Li1 O4 130.9(2) . .
O6 Eu1 Li1 O4 40.1(3) . .
Li2 Eu1 Li1 O4 88.8(4) . .
Cl1 Eu1 Li1 O4 -34.1(3) 2_655 .
Eu1 Eu1 Li1 O4 -100.2(2) 2_655 .
Si3 Eu1 Li1 O4 22.76(17) . .
Si4 Eu1 Li1 O4 42.6(3) . .
O10 Eu1 Li1 O1 100.3(3) . .
O10 Eu1 Li1 O1 94.0(4) 2_655 .
O3 Eu1 Li1 O1 -30.8(3) . .
O4 Eu1 Li1 O1 -161.7(4) . .
O6 Eu1 Li1 O1 -121.5(2) . .
Li2 Eu1 Li1 O1 -72.9(4) . .
Cl1 Eu1 Li1 O1 164.2(2) 2_655 .
Eu1 Eu1 Li1 O1 98.1(2) 2_655 .
Si3 Eu1 Li1 O1 -138.9(3) . .
Si4 Eu1 Li1 O1 -119.1(2) . .
O10 Eu1 Li1 Si3 -120.79(18) . .
O10 Eu1 Li1 Si3 -127.0(3) 2_655 .
O1 Eu1 Li1 Si3 138.9(3) . .
O3 Eu1 Li1 Si3 108.15(16) . .
O4 Eu1 Li1 Si3 -22.76(17) . .
O6 Eu1 Li1 Si3 17.4(2) . .
Li2 Eu1 Li1 Si3 66.0(4) . .
Cl1 Eu1 Li1 Si3 -56.88(14) 2_655 .
Eu1 Eu1 Li1 Si3 -122.98(10) 2_655 .
Si4 Eu1 Li1 Si3 19.82(15) . .
O10 Eu1 Li1 Eu3 -38.76(12) . .
O10 Eu1 Li1 Eu3 -45.0(4) 2_655 .
O1 Eu1 Li1 Eu3 -139.1(3) . .
O3 Eu1 Li1 Eu3 -169.83(10) . .
O4 Eu1 Li1 Eu3 59.3(2) . .
O6 Eu1 Li1 Eu3 99.40(17) . .
Li2 Eu1 Li1 Eu3 148.0(3) . .
Cl1 Eu1 Li1 Eu3 25.15(14) 2_655 .
Eu1 Eu1 Li1 Eu3 -40.95(16) 2_655 .
Si3 Eu1 Li1 Eu3 82.03(15) . .
Si4 Eu1 Li1 Eu3 101.84(11) . .
O10 Eu1 Li1 Eu2 34.27(12) . .
O10 Eu1 Li1 Eu2 28.0(4) 2_655 .
O1 Eu1 Li1 Eu2 -66.0(2) . .
O3 Eu1 Li1 Eu2 -96.79(16) . .
O4 Eu1 Li1 Eu2 132.3(3) . .
O6 Eu1 Li1 Eu2 172.43(9) . .
Li2 Eu1 Li1 Eu2 -138.9(3) . .
Cl1 Eu1 Li1 Eu2 98.18(11) 2_655 .
Eu1 Eu1 Li1 Eu2 32.08(15) 2_655 .
Si3 Eu1 Li1 Eu2 155.1(2) . .
Si4 Eu1 Li1 Eu2 174.88(7) . .
O10 Eu3 Li1 O9 -106.2(3) . .
O4 Eu3 Li1 O9 160.8(5) . .
O7 Eu3 Li1 O9 -36.5(3) . .
O3 Eu3 Li1 O9 -95.2(3) 2_655 .
Cl1 Eu3 Li1 O9 -170.0(2) 2_655 .
C41 Eu3 Li1 O9 158.4(12) 2_655 .
C46 Eu3 Li1 O9 37.9(7) 2_655 .
Li2 Eu3 Li1 O9 -63.5(3) 2_655 .
Eu1 Eu3 Li1 O9 -143.4(4) . .
Eu2 Eu3 Li1 O9 -64.4(3) . .
O10 Eu3 Li1 O4 93.0(3) . .
O9 Eu3 Li1 O4 -160.8(5) . .
O7 Eu3 Li1 O4 162.7(3) . .
O3 Eu3 Li1 O4 104.0(3) 2_655 .
Cl1 Eu3 Li1 O4 29.2(3) 2_655 .
C41 Eu3 Li1 O4 -2.4(16) 2_655 .
C46 Eu3 Li1 O4 -122.9(5) 2_655 .
Li2 Eu3 Li1 O4 135.7(3) 2_655 .
Eu1 Eu3 Li1 O4 55.8(2) . .
Eu2 Eu3 Li1 O4 134.8(3) . .
O10 Eu3 Li1 O1 4.3(3) . .
O4 Eu3 Li1 O1 -88.7(4) . .
O9 Eu3 Li1 O1 110.5(5) . .
O7 Eu3 Li1 O1 74.0(4) . .
O3 Eu3 Li1 O1 15.3(5) 2_655 .
Cl1 Eu3 Li1 O1 -59.5(4) 2_655 .
C41 Eu3 Li1 O1 -91.1(15) 2_655 .
C46 Eu3 Li1 O1 148.4(4) 2_655 .
Li2 Eu3 Li1 O1 47.0(4) 2_655 .
Eu1 Eu3 Li1 O1 -32.9(3) . .
Eu2 Eu3 Li1 O1 46.1(3) . .
O10 Eu3 Li1 Si3 111.34(19) . .
O4 Eu3 Li1 Si3 18.36(16) . .
O9 Eu3 Li1 Si3 -142.4(4) . .
O7 Eu3 Li1 Si3 -178.94(14) . .
O3 Eu3 Li1 Si3 122.32(16) 2_655 .
Cl1 Eu3 Li1 Si3 47.57(16) 2_655 .
C41 Eu3 Li1 Si3 15.9(15) 2_655 .
C46 Eu3 Li1 Si3 -104.5(5) 2_655 .
Li2 Eu3 Li1 Si3 154.02(17) 2_655 .
Eu1 Eu3 Li1 Si3 74.18(15) . .
Eu2 Eu3 Li1 Si3 153.2(2) . .
O10 Eu3 Li1 Eu1 37.16(12) . .
O4 Eu3 Li1 Eu1 -55.8(2) . .
O9 Eu3 Li1 Eu1 143.4(4) . .
O7 Eu3 Li1 Eu1 106.88(14) . .
O3 Eu3 Li1 Eu1 48.1(2) 2_655 .
Cl1 Eu3 Li1 Eu1 -26.61(16) 2_655 .
C41 Eu3 Li1 Eu1 -58.2(15) 2_655 .
C46 Eu3 Li1 Eu1 -178.7(5) 2_655 .
Li2 Eu3 Li1 Eu1 79.8(2) 2_655 .
Eu2 Eu3 Li1 Eu1 78.98(15) . .
O10 Eu3 Li1 Eu2 -41.82(11) . .
O4 Eu3 Li1 Eu2 -134.8(3) . .
O9 Eu3 Li1 Eu2 64.4(3) . .
O7 Eu3 Li1 Eu2 27.90(12) . .
O3 Eu3 Li1 Eu2 -30.8(2) 2_655 .
Cl1 Eu3 Li1 Eu2 -105.59(9) 2_655 .
C41 Eu3 Li1 Eu2 -137.2(13) 2_655 .
C46 Eu3 Li1 Eu2 102.3(5) 2_655 .
Li2 Eu3 Li1 Eu2 0.9(2) 2_655 .
Eu1 Eu3 Li1 Eu2 -78.98(15) . .
O10 Eu2 Li1 O9 104.7(3) . .
O7 Eu2 Li1 O9 32.9(3) . .
O6 Eu2 Li1 O9 93.3(3) 2_655 .
O1 Eu2 Li1 O9 -168.1(5) . .
Cl1 Eu2 Li1 O9 166.7(2) . .
C22 Eu2 Li1 O9 -96.8(3) . .
C21 Eu2 Li1 O9 -123.0(3) . .
Li2 Eu2 Li1 O9 61.0(3) 2_655 .
Si5 Eu2 Li1 O9 8.1(3) . .
Eu1 Eu2 Li1 O9 111.1(3) 2_655 .
O10 Eu2 Li1 O4 4.7(3) . .
O7 Eu2 Li1 O4 -67.1(3) . .
O6 Eu2 Li1 O4 -6.7(5) 2_655 .
O9 Eu2 Li1 O4 -100.0(4) . .
O1 Eu2 Li1 O4 91.9(4) . .
Cl1 Eu2 Li1 O4 66.7(3) . .
C22 Eu2 Li1 O4 163.2(4) . .
C21 Eu2 Li1 O4 137.0(4) . .
Li2 Eu2 Li1 O4 -39.0(4) 2_655 .
Si5 Eu2 Li1 O4 -91.9(3) . .
Eu1 Eu2 Li1 O4 11.1(3) 2_655 .
O10 Eu2 Li1 O1 -87.2(3) . .
O7 Eu2 Li1 O1 -159.0(2) . .
O6 Eu2 Li1 O1 -98.6(3) 2_655 .
O9 Eu2 Li1 O1 168.1(5) . .
Cl1 Eu2 Li1 O1 -25.2(3) . .
C22 Eu2 Li1 O1 71.3(3) . .
C21 Eu2 Li1 O1 45.1(2) . .
Li2 Eu2 Li1 O1 -130.9(3) 2_655 .
Si5 Eu2 Li1 O1 176.2(2) . .
Eu1 Eu2 Li1 O1 -80.8(2) 2_655 .
O10 Eu2 Li1 Si3 2.4(3) . .
O7 Eu2 Li1 Si3 -69.3(4) . .
O6 Eu2 Li1 Si3 -9.0(5) 2_655 .
O9 Eu2 Li1 Si3 -102.3(5) . .
O1 Eu2 Li1 Si3 89.6(4) . .
Cl1 Eu2 Li1 Si3 64.5(4) . .
C22 Eu2 Li1 Si3 160.9(4) . .
C21 Eu2 Li1 Si3 134.7(4) . .
Li2 Eu2 Li1 Si3 -41.2(4) 2_655 .
Si5 Eu2 Li1 Si3 -94.2(4) . .
Eu1 Eu2 Li1 Si3 8.8(4) 2_655 .
O10 Eu2 Li1 Eu1 -33.57(11) . .
O7 Eu2 Li1 Eu1 -105.31(14) . .
O6 Eu2 Li1 Eu1 -45.0(2) 2_655 .
O9 Eu2 Li1 Eu1 -138.3(3) . .
O1 Eu2 Li1 Eu1 53.6(2) . .
Cl1 Eu2 Li1 Eu1 28.47(15) . .
C22 Eu2 Li1 Eu1 124.95(18) . .
C21 Eu2 Li1 Eu1 98.72(16) . .
Li2 Eu2 Li1 Eu1 -77.2(2) 2_655 .
Si5 Eu2 Li1 Eu1 -130.15(12) . .
Eu1 Eu2 Li1 Eu1 -27.17(13) 2_655 .
O10 Eu2 Li1 Eu3 42.75(11) . .
O7 Eu2 Li1 Eu3 -28.99(12) . .
O6 Eu2 Li1 Eu3 31.4(2) 2_655 .
O9 Eu2 Li1 Eu3 -61.9(2) . .
O1 Eu2 Li1 Eu3 130.0(3) . .
Cl1 Eu2 Li1 Eu3 104.80(10) . .
C22 Eu2 Li1 Eu3 -158.73(18) . .
C21 Eu2 Li1 Eu3 175.04(16) . .
Li2 Eu2 Li1 Eu3 -0.9(2) 2_655 .
Si5 Eu2 Li1 Eu3 -53.83(11) . .
Eu1 Eu2 Li1 Eu3 49.15(11) 2_655 .
O10 Eu1 Li2 O7 9.2(8) . 2_655
O10 Eu1 Li2 O7 3.4(4) 2_655 2_655
O1 Eu1 Li2 O7 134.6(4) . 2_655
O3 Eu1 Li2 O7 102.7(5) . 2_655
O4 Eu1 Li2 O7 -134.5(4) . 2_655
O6 Eu1 Li2 O7 -96.9(5) . 2_655
Li1 Eu1 Li2 O7 176.4(4) . 2_655
Cl1 Eu1 Li2 O7 -60.6(5) 2_655 2_655
Eu1 Eu1 Li2 O7 5.4(5) 2_655 2_655
Si3 Eu1 Li2 O7 -134.7(4) . 2_655
Si4 Eu1 Li2 O7 -121.4(5) . 2_655
O10 Eu1 Li2 O3 -93.5(4) . .
O10 Eu1 Li2 O3 -99.3(3) 2_655 .
O1 Eu1 Li2 O3 32.0(3) . .
O4 Eu1 Li2 O3 122.9(3) . .
O6 Eu1 Li2 O3 160.4(4) . .
Li1 Eu1 Li2 O3 73.7(4) . .
Cl1 Eu1 Li2 O3 -163.2(2) 2_655 .
Eu1 Eu1 Li2 O3 -97.3(2) 2_655 .
Si3 Eu1 Li2 O3 122.6(2) . .
Si4 Eu1 Li2 O3 135.9(3) . .
O10 Eu1 Li2 O6 106.1(4) . .
O10 Eu1 Li2 O6 100.3(3) 2_655 .
O1 Eu1 Li2 O6 -128.5(2) . .
O3 Eu1 Li2 O6 -160.4(4) . .
O4 Eu1 Li2 O6 -37.6(3) . .
Li1 Eu1 Li2 O6 -86.7(4) . .
Cl1 Eu1 Li2 O6 36.4(3) 2_655 .
Eu1 Eu1 Li2 O6 102.3(2) 2_655 .
Si3 Eu1 Li2 O6 -37.8(3) . .
Si4 Eu1 Li2 O6 -24.53(17) . .
O10 Eu1 Li2 Si4 130.6(3) . .
O10 Eu1 Li2 Si4 124.81(19) 2_655 .
O1 Eu1 Li2 Si4 -103.93(18) . .
O3 Eu1 Li2 Si4 -135.9(3) . .
O4 Eu1 Li2 Si4 -13.0(3) . .
O6 Eu1 Li2 Si4 24.53(17) . .
Li1 Eu1 Li2 Si4 -62.2(4) . .
Cl1 Eu1 Li2 Si4 60.88(14) 2_655 .
Eu1 Eu1 Li2 Si4 126.83(10) 2_655 .
Si3 Eu1 Li2 Si4 -13.28(17) . .
O10 Eu1 Li2 Si5 17.0(8) . 2_655
O10 Eu1 Li2 Si5 11.2(4) 2_655 2_655
O1 Eu1 Li2 Si5 142.4(4) . 2_655
O3 Eu1 Li2 Si5 110.5(6) . 2_655
O4 Eu1 Li2 Si5 -126.7(4) . 2_655
O6 Eu1 Li2 Si5 -89.1(5) . 2_655
Li1 Eu1 Li2 Si5 -175.8(3) . 2_655
Cl1 Eu1 Li2 Si5 -52.7(5) 2_655 2_655
Eu1 Eu1 Li2 Si5 13.2(5) 2_655 2_655
Si3 Eu1 Li2 Si5 -126.9(4) . 2_655
Si4 Eu1 Li2 Si5 -113.6(5) . 2_655
O10 Eu1 Li2 Eu2 44.0(4) . 2_655
O10 Eu1 Li2 Eu2 38.19(12) 2_655 2_655
O1 Eu1 Li2 Eu2 169.45(10) . 2_655
O3 Eu1 Li2 Eu2 137.5(3) . 2_655
O4 Eu1 Li2 Eu2 -99.66(17) . 2_655
O6 Eu1 Li2 Eu2 -62.1(2) . 2_655
Li1 Eu1 Li2 Eu2 -148.8(3) . 2_655
Cl1 Eu1 Li2 Eu2 -25.74(15) 2_655 2_655
Eu1 Eu1 Li2 Eu2 40.21(18) 2_655 2_655
Si3 Eu1 Li2 Eu2 -99.90(11) . 2_655
Si4 Eu1 Li2 Eu2 -86.62(18) . 2_655
O10 Eu1 Li2 Eu3 -28.4(4) . 2_655
O10 Eu1 Li2 Eu3 -34.21(12) 2_655 2_655
O1 Eu1 Li2 Eu3 97.06(16) . 2_655
O3 Eu1 Li2 Eu3 65.1(2) . 2_655
O4 Eu1 Li2 Eu3 -172.05(10) . 2_655
O6 Eu1 Li2 Eu3 -134.5(3) . 2_655
Li1 Eu1 Li2 Eu3 138.8(3) . 2_655
Cl1 Eu1 Li2 Eu3 -98.13(12) 2_655 2_655
Eu1 Eu1 Li2 Eu3 -32.18(17) 2_655 2_655
Si3 Eu1 Li2 Eu3 -172.29(7) . 2_655
Si4 Eu1 Li2 Eu3 -159.0(2) . 2_655
O9 Li1 O1 Si1 -94.0(6) . .
O4 Li1 O1 Si1 147.9(3) . .
Si3 Li1 O1 Si1 121.0(3) . .
Eu1 Li1 O1 Si1 162.5(4) . .
Eu3 Li1 O1 Si1 -155.6(3) . .
Eu2 Li1 O1 Si1 -105.5(4) . .
O9 Li1 O1 Eu1 103.4(5) . .
O4 Li1 O1 Eu1 -14.6(4) . .
Si3 Li1 O1 Eu1 -41.6(3) . .
Eu3 Li1 O1 Eu1 41.8(3) . .
Eu2 Li1 O1 Eu1 92.00(10) . .
O9 Li1 O1 Eu2 11.4(4) . .
O4 Li1 O1 Eu2 -106.6(3) . .
Si3 Li1 O1 Eu2 -133.6(3) . .
Eu1 Li1 O1 Eu2 -92.00(10) . .
Eu3 Li1 O1 Eu2 -50.2(3) . .
O10 Eu1 O1 Si1 127.8(3) . .
O10 Eu1 O1 Si1 63.6(3) 2_655 .
O3 Eu1 O1 Si1 -8.6(3) . .
O4 Eu1 O1 Si1 -150.4(3) . .
O6 Eu1 O1 Si1 -71.3(3) . .
Li2 Eu1 O1 Si1 -27.6(4) . .
Li1 Eu1 O1 Si1 -161.9(4) . .
Cl1 Eu1 O1 Si1 174.78(18) 2_655 .
Eu1 Eu1 O1 Si1 101.5(3) 2_655 .
Si3 Eu1 O1 Si1 -130.0(3) . .
Si4 Eu1 O1 Si1 -88.1(3) . .
O10 Eu1 O1 Li1 -70.3(3) . .
O10 Eu1 O1 Li1 -134.5(3) 2_655 .
O3 Eu1 O1 Li1 153.3(3) . .
O4 Eu1 O1 Li1 11.5(3) . .
O6 Eu1 O1 Li1 90.6(3) . .
Li2 Eu1 O1 Li1 134.3(3) . .
Cl1 Eu1 O1 Li1 -23.3(3) 2_655 .
Eu1 Eu1 O1 Li1 -96.6(3) 2_655 .
Si3 Eu1 O1 Li1 32.0(3) . .
Si4 Eu1 O1 Li1 73.8(3) . .
O10 Eu1 O1 Eu2 14.94(10) . .
O10 Eu1 O1 Eu2 -49.25(17) 2_655 .
O3 Eu1 O1 Eu2 -121.47(11) . .
O4 Eu1 O1 Eu2 96.76(11) . .
O6 Eu1 O1 Eu2 175.87(12) . .
Li2 Eu1 O1 Eu2 -140.4(2) . .
Li1 Eu1 O1 Eu2 85.2(3) . .
Cl1 Eu1 O1 Eu2 61.95(14) 2_655 .
Eu1 Eu1 O1 Eu2 -11.37(10) 2_655 .
Si3 Eu1 O1 Eu2 117.19(7) . .
Si4 Eu1 O1 Eu2 159.04(4) . .
O10 Eu2 O1 Si1 -151.51(19) . .
O7 Eu2 O1 Si1 157.56(14) . .
O6 Eu2 O1 Si1 -116.29(16) 2_655 .
O9 Eu2 O1 Si1 125.01(18) . .
Cl1 Eu2 O1 Si1 -73.83(15) . .
C22 Eu2 O1 Si1 36.31(18) . .
C21 Eu2 O1 Si1 10.10(16) . .
Li2 Eu2 O1 Si1 -161.5(2) 2_655 .
Li1 Eu2 O1 Si1 132.0(3) . .
Si5 Eu2 O1 Si1 127.26(13) . .
Eu1 Eu2 O1 Si1 -126.92(15) 2_655 .
O10 Eu2 O1 Li1 76.5(3) . .
O7 Eu2 O1 Li1 25.5(3) . .
O6 Eu2 O1 Li1 111.7(3) 2_655 .
O9 Eu2 O1 Li1 -7.0(3) . .
Cl1 Eu2 O1 Li1 154.1(3) . .
C22 Eu2 O1 Li1 -95.7(3) . .
C21 Eu2 O1 Li1 -121.9(3) . .
Li2 Eu2 O1 Li1 66.4(3) 2_655 .
Si5 Eu2 O1 Li1 -4.8(3) . .
Eu1 Eu2 O1 Li1 101.1(3) 2_655 .
O10 Eu2 O1 Eu1 -14.93(10) . .
O7 Eu2 O1 Eu1 -65.86(14) . .
O6 Eu2 O1 Eu1 20.29(16) 2_655 .
O9 Eu2 O1 Eu1 -98.41(12) . .
Cl1 Eu2 O1 Eu1 62.75(8) . .
C22 Eu2 O1 Eu1 172.89(17) . .
C21 Eu2 O1 Eu1 146.68(17) . .
Li2 Eu2 O1 Eu1 -25.0(2) 2_655 .
Li1 Eu2 O1 Eu1 -91.4(3) . .
Si5 Eu2 O1 Eu1 -96.16(10) . .
Eu1 Eu2 O1 Eu1 9.67(8) 2_655 .
O7 Li2 O3 Si2 98.0(5) 2_655 .
O6 Li2 O3 Si2 -144.3(3) . .
Si4 Li2 O3 Si2 -115.6(4) . .
Eu1 Li2 O3 Si2 -160.0(4) . .
Si5 Li2 O3 Si2 80.7(6) 2_655 .
Eu2 Li2 O3 Si2 156.7(3) 2_655 .
Eu3 Li2 O3 Si2 107.5(4) 2_655 .
O7 Li2 O3 Eu1 -101.9(4) 2_655 .
O6 Li2 O3 Eu1 15.7(3) . .
Si4 Li2 O3 Eu1 44.5(3) . .
Si5 Li2 O3 Eu1 -119.3(4) 2_655 .
Eu2 Li2 O3 Eu1 -43.3(3) 2_655 .
Eu3 Li2 O3 Eu1 -92.48(10) 2_655 .
O7 Li2 O3 Eu3 -9.5(4) 2_655 2_655
O6 Li2 O3 Eu3 108.2(3) . 2_655
Si4 Li2 O3 Eu3 136.9(3) . 2_655
Eu1 Li2 O3 Eu3 92.48(10) . 2_655
Si5 Li2 O3 Eu3 -26.8(4) 2_655 2_655
Eu2 Li2 O3 Eu3 49.2(3) 2_655 2_655
O10 Eu1 O3 Si2 -65.1(3) . .
O10 Eu1 O3 Si2 -128.8(3) 2_655 .
O1 Eu1 O3 Si2 7.8(3) . .
O4 Eu1 O3 Si2 69.0(3) . .
O6 Eu1 O3 Si2 147.6(3) . .
Li2 Eu1 O3 Si2 160.0(4) . .
Li1 Eu1 O3 Si2 26.1(4) . .
Cl1 Eu1 O3 Si2 -175.59(18) 2_655 .
Eu1 Eu1 O3 Si2 -102.7(3) 2_655 .
Si3 Eu1 O3 Si2 88.2(3) . .
Si4 Eu1 O3 Si2 125.9(3) . .
O10 Eu1 O3 Li2 135.0(3) . .
O10 Eu1 O3 Li2 71.2(3) 2_655 .
O1 Eu1 O3 Li2 -152.2(3) . .
O4 Eu1 O3 Li2 -91.0(3) . .
O6 Eu1 O3 Li2 -12.4(3) . .
Li1 Eu1 O3 Li2 -133.9(3) . .
Cl1 Eu1 O3 Li2 24.4(3) 2_655 .
Eu1 Eu1 O3 Li2 97.3(3) 2_655 .
Si3 Eu1 O3 Li2 -71.8(3) . .
Si4 Eu1 O3 Li2 -34.0(3) . .
O10 Eu1 O3 Eu3 48.53(18) . 2_655
O10 Eu1 O3 Eu3 -15.25(10) 2_655 2_655
O1 Eu1 O3 Eu3 121.37(11) . 2_655
O4 Eu1 O3 Eu3 -177.43(12) . 2_655
O6 Eu1 O3 Eu3 -98.85(11) . 2_655
Li2 Eu1 O3 Eu3 -86.4(3) . 2_655
Li1 Eu1 O3 Eu3 139.7(2) . 2_655
Cl1 Eu1 O3 Eu3 -62.00(14) 2_655 2_655
Eu1 Eu1 O3 Eu3 10.87(10) 2_655 2_655
Si3 Eu1 O3 Eu3 -158.22(4) . 2_655
Si4 Eu1 O3 Eu3 -120.49(8) . 2_655
O9 Li1 O4 Si3 121.8(4) . .
O1 Li1 O4 Si3 -113.4(4) . .
Eu1 Li1 O4 Si3 -127.7(3) . .
Eu3 Li1 O4 Si3 138.5(3) . .
Eu2 Li1 O4 Si3 -176.69(19) . .
O9 Li1 O4 Eu1 -110.5(4) . .
O1 Li1 O4 Eu1 14.3(4) . .
Si3 Li1 O4 Eu1 127.7(3) . .
Eu3 Li1 O4 Eu1 -93.77(11) . .
Eu2 Li1 O4 Eu1 -48.9(3) . .
O9 Li1 O4 Eu3 -16.7(4) . .
O1 Li1 O4 Eu3 108.1(3) . .
Si3 Li1 O4 Eu3 -138.5(3) . .
Eu1 Li1 O4 Eu3 93.77(11) . .
Eu2 Li1 O4 Eu3 44.8(3) . .
O10 Eu1 O4 Si3 -162.9(2) . .
O10 Eu1 O4 Si3 -104.0(2) 2_655 .
O1 Eu1 O4 Si3 113.6(2) . .
O3 Eu1 O4 Si3 48.4(3) . .
O6 Eu1 O4 Si3 -22.8(2) . .
Li2 Eu1 O4 Si3 -0.6(3) . .
Li1 Eu1 O4 Si3 125.1(4) . .
Cl1 Eu1 O4 Si3 -90.6(2) 2_655 .
Eu1 Eu1 O4 Si3 -139.94(18) 2_655 .
Si4 Eu1 O4 Si3 -11.42(18) . .
O10 Eu1 O4 Li1 72.0(3) . .
O10 Eu1 O4 Li1 130.9(3) 2_655 .
O1 Eu1 O4 Li1 -11.5(3) . .
O3 Eu1 O4 Li1 -76.6(3) . .
O6 Eu1 O4 Li1 -147.9(3) . .
Li2 Eu1 O4 Li1 -125.7(3) . .
Cl1 Eu1 O4 Li1 144.4(3) 2_655 .
Eu1 Eu1 O4 Li1 95.0(3) 2_655 .
Si3 Eu1 O4 Li1 -125.1(4) . .
Si4 Eu1 O4 Li1 -136.5(3) . .
O10 Eu1 O4 Eu3 -18.66(11) . .
O10 Eu1 O4 Eu3 40.3(2) 2_655 .
O1 Eu1 O4 Eu3 -102.18(12) . .
O3 Eu1 O4 Eu3 -167.29(12) . .
O6 Eu1 O4 Eu3 121.43(11) . .
Li2 Eu1 O4 Eu3 143.6(2) . .
Li1 Eu1 O4 Eu3 -90.7(3) . .
Cl1 Eu1 O4 Eu3 53.70(7) 2_655 .
Eu1 Eu1 O4 Eu3 4.32(11) 2_655 .
Si3 Eu1 O4 Eu3 144.3(3) . .
Si4 Eu1 O4 Eu3 132.84(10) . .
O10 Eu3 O4 Si3 157.3(3) . .
O9 Eu3 O4 Si3 -118.9(2) . .
O7 Eu3 O4 Si3 -151.6(2) . .
O3 Eu3 O4 Si3 124.7(2) 2_655 .
Cl1 Eu3 O4 Si3 80.5(2) 2_655 .
C41 Eu3 O4 Si3 49.3(3) 2_655 .
C46 Eu3 O4 Si3 12.3(4) 2_655 .
Li1 Eu3 O4 Si3 -130.2(4) . .
Li2 Eu3 O4 Si3 168.2(3) 2_655 .
Eu1 Eu3 O4 Si3 139.5(3) . .
Eu2 Eu3 O4 Si3 -166.7(2) . .
O10 Eu3 O4 Li1 -72.4(3) . .
O9 Eu3 O4 Li1 11.4(3) . .
O7 Eu3 O4 Li1 -21.3(3) . .
O3 Eu3 O4 Li1 -105.0(3) 2_655 .
Cl1 Eu3 O4 Li1 -149.2(3) 2_655 .
C41 Eu3 O4 Li1 179.5(3) 2_655 .
C46 Eu3 O4 Li1 142.5(4) 2_655 .
Li2 Eu3 O4 Li1 -61.6(4) 2_655 .
Eu1 Eu3 O4 Li1 -90.3(3) . .
Eu2 Eu3 O4 Li1 -36.5(3) . .
O10 Eu3 O4 Eu1 17.87(10) . .
O9 Eu3 O4 Eu1 101.66(12) . .
O7 Eu3 O4 Eu1 68.97(14) . .
O3 Eu3 O4 Eu1 -14.72(16) 2_655 .
Cl1 Eu3 O4 Eu1 -58.96(8) 2_655 .
C41 Eu3 O4 Eu1 -90.17(19) 2_655 .
C46 Eu3 O4 Eu1 -127.2(2) 2_655 .
Li1 Eu3 O4 Eu1 90.3(3) . .
Li2 Eu3 O4 Eu1 28.7(2) 2_655 .
Eu2 Eu3 O4 Eu1 53.80(8) . .
O7 Li2 O6 Si4 -129.4(4) 2_655 .
O3 Li2 O6 Si4 109.6(4) . .
Eu1 Li2 O6 Si4 125.0(3) . .
Si5 Li2 O6 Si4 -107.4(3) 2_655 .
Eu2 Li2 O6 Si4 -143.4(3) 2_655 .
Eu3 Li2 O6 Si4 172.4(2) 2_655 .
O7 Li2 O6 Eu1 105.6(4) 2_655 .
O3 Li2 O6 Eu1 -15.4(3) . .
Si4 Li2 O6 Eu1 -125.0(3) . .
Si5 Li2 O6 Eu1 127.5(3) 2_655 .
Eu2 Li2 O6 Eu1 91.63(10) 2_655 .
Eu3 Li2 O6 Eu1 47.4(3) 2_655 .
O7 Li2 O6 Eu2 14.0(4) 2_655 2_655
O3 Li2 O6 Eu2 -107.1(3) . 2_655
Si4 Li2 O6 Eu2 143.4(3) . 2_655
Eu1 Li2 O6 Eu2 -91.63(10) . 2_655
Si5 Li2 O6 Eu2 35.9(3) 2_655 2_655
Eu3 Li2 O6 Eu2 -44.2(3) 2_655 2_655
O10 Eu1 O6 Si4 108.0(2) . .
O10 Eu1 O6 Si4 168.8(2) 2_655 .
O1 Eu1 O6 Si4 -41.9(3) . .
O3 Eu1 O6 Si4 -108.6(2) . .
O4 Eu1 O6 Si4 29.5(2) . .
Li2 Eu1 O6 Si4 -120.8(4) . .
Li1 Eu1 O6 Si4 6.2(3) . .
Cl1 Eu1 O6 Si4 97.3(2) 2_655 .
Eu1 Eu1 O6 Si4 145.49(16) 2_655 .
Si3 Eu1 O6 Si4 20.68(17) . .
O10 Eu1 O6 Li2 -131.1(3) . .
O10 Eu1 O6 Li2 -70.4(3) 2_655 .
O1 Eu1 O6 Li2 79.0(3) . .
O3 Eu1 O6 Li2 12.3(3) . .
O4 Eu1 O6 Li2 150.4(3) . .
Li1 Eu1 O6 Li2 127.1(3) . .
Cl1 Eu1 O6 Li2 -141.9(3) 2_655 .
Eu1 Eu1 O6 Li2 -93.7(3) 2_655 .
Si3 Eu1 O6 Li2 141.5(3) . .
Si4 Eu1 O6 Li2 120.8(4) . .
O10 Eu1 O6 Eu2 -42.8(2) . 2_655
O10 Eu1 O6 Eu2 17.90(10) 2_655 2_655
O1 Eu1 O6 Eu2 167.23(12) . 2_655
O3 Eu1 O6 Eu2 100.54(11) . 2_655
O4 Eu1 O6 Eu2 -121.37(10) . 2_655
Li2 Eu1 O6 Eu2 88.3(3) . 2_655
Li1 Eu1 O6 Eu2 -144.67(19) . 2_655
Cl1 Eu1 O6 Eu2 -53.63(6) 2_655 2_655
Eu1 Eu1 O6 Eu2 -5.39(10) 2_655 2_655
Si3 Eu1 O6 Eu2 -130.20(9) . 2_655
Si4 Eu1 O6 Eu2 -150.9(2) . 2_655
O10 Eu2 O7 Si5 -154.3(2) . .
O6 Eu2 O7 Si5 130.4(2) 2_655 .
O9 Eu2 O7 Si5 -74.43(18) . .
O1 Eu2 O7 Si5 -106.97(18) . .
Cl1 Eu2 O7 Si5 157.26(12) . .
C22 Eu2 O7 Si5 -23.3(3) . .
C21 Eu2 O7 Si5 -31.9(4) . .
Li2 Eu2 O7 Si5 140.3(4) 2_655 .
Li1 Eu2 O7 Si5 -93.2(2) . .
Eu1 Eu2 O7 Si5 171.06(18) 2_655 .
O10 Eu2 O7 Li2 65.4(3) . 2_655
O6 Eu2 O7 Li2 -10.0(3) 2_655 2_655
O9 Eu2 O7 Li2 145.2(3) . 2_655
O1 Eu2 O7 Li2 112.7(3) . 2_655
Cl1 Eu2 O7 Li2 16.9(3) . 2_655
C22 Eu2 O7 Li2 -163.7(3) . 2_655
C21 Eu2 O7 Li2 -172.3(4) . 2_655
Li1 Eu2 O7 Li2 126.4(3) . 2_655
Si5 Eu2 O7 Li2 -140.3(4) . 2_655
Eu1 Eu2 O7 Li2 30.7(3) 2_655 2_655
O10 Eu2 O7 Eu3 -28.44(9) . .
O6 Eu2 O7 Eu3 -103.79(11) 2_655 .
O9 Eu2 O7 Eu3 51.44(9) . .
O1 Eu2 O7 Eu3 18.89(13) . .
Cl1 Eu2 O7 Eu3 -76.88(11) . .
C22 Eu2 O7 Eu3 102.55(18) . .
C21 Eu2 O7 Eu3 93.9(3) . .
Li2 Eu2 O7 Eu3 -93.8(3) 2_655 .
Li1 Eu2 O7 Eu3 32.65(16) . .
Si5 Eu2 O7 Eu3 125.9(2) . .
Eu1 Eu2 O7 Eu3 -63.08(6) 2_655 .
O10 Eu3 O7 Si5 141.2(2) . .
O4 Eu3 O7 Si5 91.1(2) . .
O9 Eu3 O7 Si5 58.2(2) . .
O3 Eu3 O7 Si5 -148.1(2) 2_655 .
Cl1 Eu3 O7 Si5 -174.74(14) 2_655 .
C41 Eu3 O7 Si5 -102.6(2) 2_655 .
C46 Eu3 O7 Si5 -81.3(2) 2_655 .
Li1 Eu3 O7 Si5 79.2(2) . .
Li2 Eu3 O7 Si5 -154.5(4) 2_655 .
Eu1 Eu3 O7 Si5 129.37(18) . .
Eu2 Eu3 O7 Si5 112.7(2) . .
O10 Eu3 O7 Li2 -64.3(3) . 2_655
O4 Eu3 O7 Li2 -114.4(3) . 2_655
O9 Eu3 O7 Li2 -147.3(3) . 2_655
O3 Eu3 O7 Li2 6.4(3) 2_655 2_655
Cl1 Eu3 O7 Li2 -20.2(3) 2_655 2_655
C41 Eu3 O7 Li2 51.9(3) 2_655 2_655
C46 Eu3 O7 Li2 73.2(3) 2_655 2_655
Li1 Eu3 O7 Li2 -126.3(3) . 2_655
Eu1 Eu3 O7 Li2 -76.1(3) . 2_655
Eu2 Eu3 O7 Li2 -92.8(3) . 2_655
O10 Eu3 O7 Eu2 28.53(9) . .
O4 Eu3 O7 Eu2 -21.57(14) . .
O9 Eu3 O7 Eu2 -54.45(9) . .
O3 Eu3 O7 Eu2 99.23(10) 2_655 .
Cl1 Eu3 O7 Eu2 72.60(11) 2_655 .
C41 Eu3 O7 Eu2 144.71(11) 2_655 .
C46 Eu3 O7 Eu2 166.08(13) 2_655 .
Li1 Eu3 O7 Eu2 -33.44(16) . .
Li2 Eu3 O7 Eu2 92.8(3) 2_655 .
Eu1 Eu3 O7 Eu2 16.71(9) . .
O4 Li1 O9 Si6 -112.2(5) . .
O1 Li1 O9 Si6 133.9(5) . .
Si3 Li1 O9 Si6 -84.9(6) . .
Eu1 Li1 O9 Si6 -168.3(3) . .
Eu3 Li1 O9 Si6 -128.7(5) . .
Eu2 Li1 O9 Si6 145.8(5) . .
O4 Li1 O9 Eu3 16.5(4) . .
O1 Li1 O9 Eu3 -97.4(5) . .
Si3 Li1 O9 Eu3 43.8(4) . .
Eu1 Li1 O9 Eu3 -39.6(3) . .
Eu2 Li1 O9 Eu3 -85.54(9) . .
O4 Li1 O9 Eu2 102.0(4) . .
O1 Li1 O9 Eu2 -11.8(5) . .
Si3 Li1 O9 Eu2 129.3(4) . .
Eu1 Li1 O9 Eu2 45.9(3) . .
Eu3 Li1 O9 Eu2 85.54(9) . .
O10 Eu3 O9 Si6 -151.4(2) . .
O4 Eu3 O9 Si6 134.4(2) . .
O7 Eu3 O9 Si6 -74.41(18) . .
O3 Eu3 O9 Si6 -103.42(19) 2_655 .
Cl1 Eu3 O9 Si6 159.61(13) 2_655 .
C41 Eu3 O9 Si6 -28.0(4) 2_655 .
C46 Eu3 O9 Si6 -18.0(3) 2_655 .
Li1 Eu3 O9 Si6 146.1(4) . .
Li2 Eu3 O9 Si6 -91.0(2) 2_655 .
Eu1 Eu3 O9 Si6 174.19(19) . .
Eu2 Eu3 O9 Si6 -124.4(2) . .
O10 Eu3 O9 Li1 62.5(3) . .
O4 Eu3 O9 Li1 -11.7(3) . .
O7 Eu3 O9 Li1 139.5(3) . .
O3 Eu3 O9 Li1 110.5(3) 2_655 .
Cl1 Eu3 O9 Li1 13.5(3) 2_655 .
C41 Eu3 O9 Li1 -174.1(4) 2_655 .
C46 Eu3 O9 Li1 -164.1(3) 2_655 .
Li2 Eu3 O9 Li1 122.9(3) 2_655 .
Eu1 Eu3 O9 Li1 28.1(3) . .
Eu2 Eu3 O9 Li1 89.5(3) . .
O10 Eu3 O9 Eu2 -26.98(9) . .
O4 Eu3 O9 Eu2 -101.15(10) . .
O7 Eu3 O9 Eu2 50.00(9) . .
O3 Eu3 O9 Eu2 21.00(12) 2_655 .
Cl1 Eu3 O9 Eu2 -75.97(11) 2_655 .
C41 Eu3 O9 Eu2 96.4(3) 2_655 .
C46 Eu3 O9 Eu2 106.37(16) 2_655 .
Li1 Eu3 O9 Eu2 -89.5(3) . .
Li2 Eu3 O9 Eu2 33.39(15) 2_655 .
Eu1 Eu3 O9 Eu2 -61.39(5) . .
O10 Eu2 O9 Si6 142.9(2) . .
O7 Eu2 O9 Si6 62.7(2) . .
O6 Eu2 O9 Si6 91.4(2) 2_655 .
O1 Eu2 O9 Si6 -146.7(2) . .
Cl1 Eu2 O9 Si6 -172.08(14) . .
C22 Eu2 O9 Si6 -79.0(2) . .
C21 Eu2 O9 Si6 -99.7(2) . .
Li2 Eu2 O9 Si6 80.8(2) 2_655 .
Li1 Eu2 O9 Si6 -153.9(4) . .
Si5 Eu2 O9 Si6 35.30(17) . .
Eu1 Eu2 O9 Si6 130.77(19) 2_655 .
O10 Eu2 O9 Li1 -63.2(3) . .
O7 Eu2 O9 Li1 -143.4(3) . .
O6 Eu2 O9 Li1 -114.7(3) 2_655 .
O1 Eu2 O9 Li1 7.2(3) . .
Cl1 Eu2 O9 Li1 -18.2(3) . .
C22 Eu2 O9 Li1 74.9(3) . .
C21 Eu2 O9 Li1 54.2(3) . .
Li2 Eu2 O9 Li1 -125.3(3) 2_655 .
Si5 Eu2 O9 Li1 -170.8(3) . .
Eu1 Eu2 O9 Li1 -75.3(3) 2_655 .
O10 Eu2 O9 Eu3 27.47(9) . .
O7 Eu2 O9 Eu3 -52.74(9) . .
O6 Eu2 O9 Eu3 -23.98(13) 2_655 .
O1 Eu2 O9 Eu3 97.85(10) . .
Cl1 Eu2 O9 Eu3 72.52(11) . .
C22 Eu2 O9 Eu3 165.55(13) . .
C21 Eu2 O9 Eu3 144.93(11) . .
Li2 Eu2 O9 Eu3 -34.59(16) 2_655 .
Li1 Eu2 O9 Eu3 90.7(3) . .
Si5 Eu2 O9 Eu3 -80.11(7) . .
Eu1 Eu2 O9 Eu3 15.36(8) 2_655 .
O10 Eu1 O10 Eu1 0.0 2_655 2_655
O1 Eu1 O10 Eu1 -139.19(15) . 2_655
O3 Eu1 O10 Eu1 -64.6(2) . 2_655
O4 Eu1 O10 Eu1 145.21(15) . 2_655
O6 Eu1 O10 Eu1 61.6(2) . 2_655
Li2 Eu1 O10 Eu1 -5.6(4) . 2_655
Li1 Eu1 O10 Eu1 -176.8(2) . 2_655
Cl1 Eu1 O10 Eu1 72.46(11) 2_655 2_655
Si3 Eu1 O10 Eu1 138.70(10) . 2_655
Si4 Eu1 O10 Eu1 97.75(15) . 2_655
O10 Eu1 O10 Eu2 118.2(2) 2_655 .
O1 Eu1 O10 Eu2 -20.99(14) . .
O3 Eu1 O10 Eu2 53.6(2) . .
O4 Eu1 O10 Eu2 -96.59(15) . .
O6 Eu1 O10 Eu2 179.84(13) . .
Li2 Eu1 O10 Eu2 112.6(4) . .
Li1 Eu1 O10 Eu2 -58.6(2) . .
Cl1 Eu1 O10 Eu2 -169.34(16) 2_655 .
Eu1 Eu1 O10 Eu2 118.2(2) 2_655 .
Si3 Eu1 O10 Eu2 -103.10(13) . .
Si4 Eu1 O10 Eu2 -144.05(9) . .
O10 Eu1 O10 Eu3 -122.7(2) 2_655 .
O1 Eu1 O10 Eu3 98.09(14) . .
O3 Eu1 O10 Eu3 172.70(12) . .
O4 Eu1 O10 Eu3 22.49(13) . .
O6 Eu1 O10 Eu3 -61.1(2) . .
Li2 Eu1 O10 Eu3 -128.4(4) . .
Li1 Eu1 O10 Eu3 60.5(2) . .
Cl1 Eu1 O10 Eu3 -50.27(10) 2_655 .
Eu1 Eu1 O10 Eu3 -122.7(2) 2_655 .
Si3 Eu1 O10 Eu3 15.98(13) . .
Si4 Eu1 O10 Eu3 -25.0(2) . .
O7 Eu2 O10 Eu1 155.94(16) . .
O6 Eu2 O10 Eu1 -133.90(16) 2_655 .
O9 Eu2 O10 Eu1 87.59(14) . .
O1 Eu2 O10 Eu1 17.87(12) . .
Cl1 Eu2 O10 Eu1 -60.09(12) . .
C22 Eu2 O10 Eu1 27.3(2) . .
C21 Eu2 O10 Eu1 1.2(2) . .
Li2 Eu2 O10 Eu1 -170.7(2) 2_655 .
Li1 Eu2 O10 Eu1 54.85(19) . .
Si5 Eu2 O10 Eu1 145.36(12) . .
Eu1 Eu2 O10 Eu1 -113.6(2) 2_655 .
O7 Eu2 O10 Eu1 -90.42(14) . 2_655
O6 Eu2 O10 Eu1 -20.26(11) 2_655 2_655
O9 Eu2 O10 Eu1 -158.77(15) . 2_655
O1 Eu2 O10 Eu1 131.51(15) . 2_655
Cl1 Eu2 O10 Eu1 53.55(10) . 2_655
C22 Eu2 O10 Eu1 140.93(16) . 2_655
C21 Eu2 O10 Eu1 114.86(15) . 2_655
Li2 Eu2 O10 Eu1 -57.0(2) 2_655 2_655
Li1 Eu2 O10 Eu1 168.5(2) . 2_655
Si5 Eu2 O10 Eu1 -101.00(11) . 2_655
O7 Eu2 O10 Eu3 35.14(11) . .
O6 Eu2 O10 Eu3 105.30(13) 2_655 .
O9 Eu2 O10 Eu3 -33.21(10) . .
O1 Eu2 O10 Eu3 -102.93(13) . .
Cl1 Eu2 O10 Eu3 179.11(12) . .
C22 Eu2 O10 Eu3 -93.51(19) . .
C21 Eu2 O10 Eu3 -119.58(14) . .
Li2 Eu2 O10 Eu3 68.53(19) 2_655 .
Li1 Eu2 O10 Eu3 -65.95(17) . .
Si5 Eu2 O10 Eu3 24.56(11) . .
Eu1 Eu2 O10 Eu3 125.56(18) 2_655 .
O4 Eu3 O10 Eu1 -20.76(12) . .
O9 Eu3 O10 Eu1 -90.44(13) . .
O7 Eu3 O10 Eu1 -159.11(15) . .
O3 Eu3 O10 Eu1 131.81(16) 2_655 .
Cl1 Eu3 O10 Eu1 53.91(11) 2_655 .
C41 Eu3 O10 Eu1 114.47(15) 2_655 .
C46 Eu3 O10 Eu1 138.01(17) 2_655 .
Li1 Eu3 O10 Eu1 -57.53(19) . .
Li2 Eu3 O10 Eu1 168.3(2) 2_655 .
Eu2 Eu3 O10 Eu1 -124.94(19) . .
O4 Eu3 O10 Eu1 -134.33(17) . 2_655
O9 Eu3 O10 Eu1 156.00(16) . 2_655
O7 Eu3 O10 Eu1 87.33(14) . 2_655
O3 Eu3 O10 Eu1 18.25(12) 2_655 2_655
Cl1 Eu3 O10 Eu1 -59.66(12) 2_655 2_655
C41 Eu3 O10 Eu1 0.91(19) 2_655 2_655
C46 Eu3 O10 Eu1 24.5(2) 2_655 2_655
Li1 Eu3 O10 Eu1 -171.1(2) . 2_655
Li2 Eu3 O10 Eu1 54.8(2) 2_655 2_655
Eu1 Eu3 O10 Eu1 -113.6(2) . 2_655
Eu2 Eu3 O10 Eu1 121.49(19) . 2_655
O4 Eu3 O10 Eu2 104.18(13) . .
O9 Eu3 O10 Eu2 34.51(11) . .
O7 Eu3 O10 Eu2 -34.16(11) . .
O3 Eu3 O10 Eu2 -103.25(13) 2_655 .
Cl1 Eu3 O10 Eu2 178.85(12) 2_655 .
C41 Eu3 O10 Eu2 -120.58(14) 2_655 .
C46 Eu3 O10 Eu2 -97.04(18) 2_655 .
Li1 Eu3 O10 Eu2 67.42(18) . .
Li2 Eu3 O10 Eu2 -66.71(19) 2_655 .
Eu1 Eu3 O10 Eu2 124.94(19) . .
Li1 O1 Si1 O2 -156.6(4) . .
Eu1 O1 Si1 O2 -1.2(3) . .
Eu2 O1 Si1 O2 106.60(18) . .
Li1 O1 Si1 C21 81.9(5) . .
Eu1 O1 Si1 C21 -122.6(3) . .
Eu2 O1 Si1 C21 -14.8(2) . .
Li1 O1 Si1 C11 -36.2(5) . .
Eu1 O1 Si1 C11 119.3(3) . .
Eu2 O1 Si1 C11 -133.0(2) . .
Si2 O2 Si1 O1 22.4(4) . .
Si2 O2 Si1 C21 143.4(3) . .
Si2 O2 Si1 C11 -100.3(4) . .
Li2 O3 Si2 O2 154.8(4) . .
Eu1 O3 Si2 O2 2.6(3) . .
Eu3 O3 Si2 O2 -105.82(18) 2_655 .
Li2 O3 Si2 C31 31.9(5) . .
Eu1 O3 Si2 C31 -120.4(3) . .
Eu3 O3 Si2 C31 131.2(2) 2_655 .
Li2 O3 Si2 C41 -85.2(5) . .
Eu1 O3 Si2 C41 122.5(3) . .
Eu3 O3 Si2 C41 14.1(2) 2_655 .
Si1 O2 Si2 O3 -23.1(4) . .
Si1 O2 Si2 C31 102.8(4) . .
Si1 O2 Si2 C41 -143.2(3) . .
Li1 O4 Si3 O5 113.8(4) . .
Eu1 O4 Si3 O5 3.1(3) . .
Eu3 O4 Si3 O5 -126.9(2) . .
Li1 O4 Si3 C51 -122.4(4) . .
Eu1 O4 Si3 C51 126.8(2) . .
Eu3 O4 Si3 C51 -3.1(3) . .
Li1 O4 Si3 C61 -1.5(4) . .
Eu1 O4 Si3 C61 -112.3(2) . .
Eu3 O4 Si3 C61 117.8(2) . .
Eu1 O4 Si3 Li1 -110.8(4) . .
Eu3 O4 Si3 Li1 119.3(4) . .
Li1 O4 Si3 Eu1 110.8(4) . .
Eu3 O4 Si3 Eu1 -129.9(3) . .
Si4 O5 Si3 O4 37.5(6) . .
Si4 O5 Si3 C51 -88.4(6) . .
Si4 O5 Si3 C61 155.7(5) . .
Si4 O5 Si3 Li1 73.4(6) . .
Si4 O5 Si3 Eu1 39.3(5) . .
O9 Li1 Si3 O4 -69.9(5) . .
O1 Li1 Si3 O4 74.0(4) . .
Eu1 Li1 Si3 O4 41.2(3) . .
Eu3 Li1 Si3 O4 -33.8(3) . .
Eu2 Li1 Si3 O4 4.6(3) . .
O9 Li1 Si3 O5 -152.2(4) . .
O4 Li1 Si3 O5 -82.3(4) . .
O1 Li1 Si3 O5 -8.3(5) . .
Eu1 Li1 Si3 O5 -41.2(3) . .
Eu3 Li1 Si3 O5 -116.16(19) . .
Eu2 Li1 Si3 O5 -77.7(4) . .
O9 Li1 Si3 C51 6.2(6) . .
O4 Li1 Si3 C51 76.1(4) . .
O1 Li1 Si3 C51 150.1(3) . .
Eu1 Li1 Si3 C51 117.2(3) . .
Eu3 Li1 Si3 C51 42.2(3) . .
Eu2 Li1 Si3 C51 80.7(5) . .
O9 Li1 Si3 C61 108.7(5) . .
O4 Li1 Si3 C61 178.5(4) . .
O1 Li1 Si3 C61 -107.5(4) . .
Eu1 Li1 Si3 C61 -140.3(2) . .
Eu3 Li1 Si3 C61 144.7(2) . .
Eu2 Li1 Si3 C61 -176.9(4) . .
O9 Li1 Si3 Eu1 -111.0(5) . .
O4 Li1 Si3 Eu1 -41.2(3) . .
O1 Li1 Si3 Eu1 32.8(3) . .
Eu3 Li1 Si3 Eu1 -75.00(14) . .
Eu2 Li1 Si3 Eu1 -36.6(3) . .
O10 Eu1 Si3 O4 17.1(2) . .
O10 Eu1 Si3 O4 102.5(2) 2_655 .
O1 Eu1 Si3 O4 -62.6(2) . .
O3 Eu1 Si3 O4 -143.8(2) . .
O6 Eu1 Si3 O4 156.1(2) . .
Li2 Eu1 Si3 O4 179.5(3) . .
Li1 Eu1 Si3 O4 -38.7(3) . .
Cl1 Eu1 Si3 O4 81.8(2) 2_655 .
Eu1 Eu1 Si3 O4 49.2(2) 2_655 .
Si4 Eu1 Si3 O4 166.1(2) . .
O10 Eu1 Si3 O5 -159.92(16) . .
O10 Eu1 Si3 O5 -74.53(19) 2_655 .
O1 Eu1 Si3 O5 120.37(16) . .
O3 Eu1 Si3 O5 39.16(17) . .
O4 Eu1 Si3 O5 -177.1(3) . .
O6 Eu1 Si3 O5 -20.91(16) . .
Li2 Eu1 Si3 O5 2.4(2) . .
Li1 Eu1 Si3 O5 144.2(2) . .
Cl1 Eu1 Si3 O5 -95.22(14) 2_655 .
Eu1 Eu1 Si3 O5 -127.82(14) 2_655 .
Si4 Eu1 Si3 O5 -10.98(14) . .
O10 Eu1 Si3 C51 -56.4(3) . .
O10 Eu1 Si3 C51 29.0(3) 2_655 .
O1 Eu1 Si3 C51 -136.1(2) . .
O3 Eu1 Si3 C51 142.7(2) . .
O4 Eu1 Si3 C51 -73.5(3) . .
O6 Eu1 Si3 C51 82.6(2) . .
Li2 Eu1 Si3 C51 106.0(3) . .
Li1 Eu1 Si3 C51 -112.2(3) . .
Cl1 Eu1 Si3 C51 8.3(2) 2_655 .
Eu1 Eu1 Si3 C51 -24.3(2) 2_655 .
Si4 Eu1 Si3 C51 92.5(2) . .
O10 Eu1 Si3 C61 100.8(2) . .
O10 Eu1 Si3 C61 -173.8(2) 2_655 .
O1 Eu1 Si3 C61 21.1(2) . .
O3 Eu1 Si3 C61 -60.1(2) . .
O4 Eu1 Si3 C61 83.7(3) . .
O6 Eu1 Si3 C61 -120.2(2) . .
Li2 Eu1 Si3 C61 -96.9(3) . .
Li1 Eu1 Si3 C61 44.9(3) . .
Cl1 Eu1 Si3 C61 165.5(2) 2_655 .
Eu1 Eu1 Si3 C61 132.89(19) 2_655 .
Si4 Eu1 Si3 C61 -110.3(2) . .
O10 Eu1 Si3 Li1 55.8(2) . .
O10 Eu1 Si3 Li1 141.2(2) 2_655 .
O1 Eu1 Si3 Li1 -23.9(2) . .
O3 Eu1 Si3 Li1 -105.1(2) . .
O4 Eu1 Si3 Li1 38.7(3) . .
O6 Eu1 Si3 Li1 -165.1(2) . .
Li2 Eu1 Si3 Li1 -141.8(3) . .
Cl1 Eu1 Si3 Li1 120.55(19) 2_655 .
Eu1 Eu1 Si3 Li1 87.95(19) 2_655 .
Si4 Eu1 Si3 Li1 -155.2(2) . .
Li2 O6 Si4 O5 -121.4(4) . .
Eu1 O6 Si4 O5 -14.8(3) . .
Eu2 O6 Si4 O5 119.6(2) 2_655 .
Li2 O6 Si4 C81 -5.3(4) . .
Eu1 O6 Si4 C81 101.3(2) . .
Eu2 O6 Si4 C81 -124.2(3) 2_655 .
Li2 O6 Si4 C71 119.0(4) . .
Eu1 O6 Si4 C71 -134.4(2) . .
Eu2 O6 Si4 C71 0.1(3) 2_655 .
Eu1 O6 Si4 Li2 106.6(4) . .
Eu2 O6 Si4 Li2 -118.9(4) 2_655 .
Li2 O6 Si4 Eu1 -106.6(4) . .
Eu2 O6 Si4 Eu1 134.5(3) 2_655 .
Si3 O5 Si4 O6 -30.4(6) . .
Si3 O5 Si4 C81 -150.9(5) . .
Si3 O5 Si4 C71 93.7(5) . .
Si3 O5 Si4 Li2 -66.7(6) . .
Si3 O5 Si4 Eu1 -39.3(5) . .
O7 Li2 Si4 O6 63.4(4) 2_655 .
O3 Li2 Si4 O6 -78.3(4) . .
Eu1 Li2 Si4 O6 -43.2(3) . .
Si5 Li2 Si4 O6 87.3(4) 2_655 .
Eu2 Li2 Si4 O6 30.5(3) 2_655 .
Eu3 Li2 Si4 O6 -11.0(3) 2_655 .
O7 Li2 Si4 O5 139.4(4) 2_655 .
O3 Li2 Si4 O5 -2.3(5) . .
O6 Li2 Si4 O5 76.0(4) . .
Eu1 Li2 Si4 O5 32.8(3) . .
Si5 Li2 Si4 O5 163.2(2) 2_655 .
Eu2 Li2 Si4 O5 106.4(2) 2_655 .
Eu3 Li2 Si4 O5 65.0(5) 2_655 .
O7 Li2 Si4 C81 -121.6(5) 2_655 .
O3 Li2 Si4 C81 96.7(4) . .
O6 Li2 Si4 C81 175.0(4) . .
Eu1 Li2 Si4 C81 131.8(2) . .
Si5 Li2 Si4 C81 -97.8(3) 2_655 .
Eu2 Li2 Si4 C81 -154.6(2) 2_655 .
Eu3 Li2 Si4 C81 164.0(5) 2_655 .
O7 Li2 Si4 C71 -17.1(5) 2_655 .
O3 Li2 Si4 C71 -158.8(3) . .
O6 Li2 Si4 C71 -80.6(4) . .
Eu1 Li2 Si4 C71 -123.8(2) . .
Si5 Li2 Si4 C71 6.7(4) 2_655 .
Eu2 Li2 Si4 C71 -50.1(3) 2_655 .
Eu3 Li2 Si4 C71 -91.6(5) 2_655 .
O7 Li2 Si4 Eu1 106.6(5) 2_655 .
O3 Li2 Si4 Eu1 -35.1(2) . .
O6 Li2 Si4 Eu1 43.2(3) . .
Si5 Li2 Si4 Eu1 130.5(3) 2_655 .
Eu2 Li2 Si4 Eu1 73.68(13) 2_655 .
Eu3 Li2 Si4 Eu1 32.2(3) 2_655 .
O10 Eu1 Si4 O6 -100.3(2) . .
O10 Eu1 Si4 O6 -11.4(2) 2_655 .
O1 Eu1 Si4 O6 148.3(2) . .
O3 Eu1 Si4 O6 67.1(2) . .
O4 Eu1 Si4 O6 -149.2(2) . .
Li2 Eu1 Si4 O6 41.7(3) . .
Li1 Eu1 Si4 O6 -174.8(3) . .
Cl1 Eu1 Si4 O6 -75.7(2) 2_655 .
Eu1 Eu1 Si4 O6 -43.7(2) 2_655 .
Si3 Eu1 Si4 O6 -154.7(2) . .
O10 Eu1 Si4 O5 65.40(19) . .
O10 Eu1 Si4 O5 154.25(16) 2_655 .
O1 Eu1 Si4 O5 -46.06(17) . .
O3 Eu1 Si4 O5 -127.20(16) . .
O4 Eu1 Si4 O5 16.43(16) . .
O6 Eu1 Si4 O5 165.7(3) . .
Li2 Eu1 Si4 O5 -152.6(3) . .
Li1 Eu1 Si4 O5 -9.1(2) . .
Cl1 Eu1 Si4 O5 90.01(14) 2_655 .
Eu1 Eu1 Si4 O5 121.99(14) 2_655 .
Si3 Eu1 Si4 O5 10.99(14) . .
O10 Eu1 Si4 C81 165.2(2) . .
O10 Eu1 Si4 C81 -105.9(2) 2_655 .
O1 Eu1 Si4 C81 53.8(2) . .
O3 Eu1 Si4 C81 -27.4(2) . .
O4 Eu1 Si4 C81 116.3(2) . .
O6 Eu1 Si4 C81 -94.5(3) . .
Li2 Eu1 Si4 C81 -52.8(3) . .
Li1 Eu1 Si4 C81 90.7(2) . .
Cl1 Eu1 Si4 C81 -170.16(19) 2_655 .
Eu1 Eu1 Si4 C81 -138.18(18) 2_655 .
Si3 Eu1 Si4 C81 110.82(19) . .
O10 Eu1 Si4 C71 -33.4(3) . .
O10 Eu1 Si4 C71 55.4(3) 2_655 .
O1 Eu1 Si4 C71 -144.9(2) . .
O3 Eu1 Si4 C71 134.0(2) . .
O4 Eu1 Si4 C71 -82.4(2) . .
O6 Eu1 Si4 C71 66.9(3) . .
Li2 Eu1 Si4 C71 108.6(3) . .
Li1 Eu1 Si4 C71 -107.9(3) . .
Cl1 Eu1 Si4 C71 -8.8(2) 2_655 .
Eu1 Eu1 Si4 C71 23.2(2) 2_655 .
Si3 Eu1 Si4 C71 -87.8(2) . .
O10 Eu1 Si4 Li2 -142.0(2) . .
O10 Eu1 Si4 Li2 -53.1(2) 2_655 .
O1 Eu1 Si4 Li2 106.6(2) . .
O3 Eu1 Si4 Li2 25.4(2) . .
O4 Eu1 Si4 Li2 169.0(2) . .
O6 Eu1 Si4 Li2 -41.7(3) . .
Li1 Eu1 Si4 Li2 143.5(3) . .
Cl1 Eu1 Si4 Li2 -117.4(2) 2_655 .
Eu1 Eu1 Si4 Li2 -85.4(2) 2_655 .
Si3 Eu1 Si4 Li2 163.6(2) . .
Li2 O7 Si5 O8 -169.9(5) 2_655 .
Eu2 O7 Si5 O8 74.3(2) . .
Eu3 O7 Si5 O8 -27.3(3) . .
Li2 O7 Si5 C91 -49.1(6) 2_655 .
Eu2 O7 Si5 C91 -164.8(2) . .
Eu3 O7 Si5 C91 93.6(3) . .
Li2 O7 Si5 C101 73.0(5) 2_655 .
Eu2 O7 Si5 C101 -42.8(2) . .
Eu3 O7 Si5 C101 -144.4(2) . .
Eu2 O7 Si5 Li2 -115.8(6) . 2_655
Eu3 O7 Si5 Li2 142.6(6) . 2_655
Li2 O7 Si5 Eu2 115.8(6) 2_655 .
Eu3 O7 Si5 Eu2 -101.6(2) . .
Si6 O8 Si5 O7 -23.2(4) . .
Si6 O8 Si5 C91 -147.2(3) . .
Si6 O8 Si5 C101 97.3(4) . .
Si6 O8 Si5 Li2 -29.2(5) . 2_655
Si6 O8 Si5 Eu2 20.4(3) . .
O10 Eu2 Si5 O7 25.0(2) . .
O6 Eu2 Si5 O7 -44.80(19) 2_655 .
O9 Eu2 Si5 O7 93.2(2) . .
O1 Eu2 Si5 O7 90.9(2) . .
Cl1 Eu2 Si5 O7 -39.8(2) . .
C22 Eu2 Si5 O7 161.3(2) . .
C21 Eu2 Si5 O7 161.8(2) . .
Li2 Eu2 Si5 O7 -25.4(3) 2_655 .
Li1 Eu2 Si5 O7 88.3(2) . .
Eu1 Eu2 Si5 O7 -8.96(18) 2_655 .
O10 Eu2 Si5 O8 -91.68(16) . .
O7 Eu2 Si5 O8 -116.7(2) . .
O6 Eu2 Si5 O8 -161.49(16) 2_655 .
O9 Eu2 Si5 O8 -23.46(16) . .
O1 Eu2 Si5 O8 -25.79(17) . .
Cl1 Eu2 Si5 O8 -156.47(14) . .
C22 Eu2 Si5 O8 44.60(19) . .
C21 Eu2 Si5 O8 45.1(2) . .
Li2 Eu2 Si5 O8 -142.1(2) 2_655 .
Li1 Eu2 Si5 O8 -28.4(2) . .
Eu1 Eu2 Si5 O8 -125.65(14) 2_655 .
O10 Eu2 Si5 C91 59.5(4) . .
O7 Eu2 Si5 C91 34.5(4) . .
O6 Eu2 Si5 C91 -10.3(4) 2_655 .
O9 Eu2 Si5 C91 127.7(4) . .
O1 Eu2 Si5 C91 125.4(4) . .
Cl1 Eu2 Si5 C91 -5.3(5) . .
C22 Eu2 Si5 C91 -164.2(4) . .
C21 Eu2 Si5 C91 -163.8(4) . .
Li2 Eu2 Si5 C91 9.1(5) 2_655 .
Li1 Eu2 Si5 C91 122.8(4) . .
Eu1 Eu2 Si5 C91 25.5(4) 2_655 .
O10 Eu2 Si5 C101 164.10(18) . .
O7 Eu2 Si5 C101 139.1(2) . .
O6 Eu2 Si5 C101 94.29(18) 2_655 .
O9 Eu2 Si5 C101 -127.68(18) . .
O1 Eu2 Si5 C101 -130.01(18) . .
Cl1 Eu2 Si5 C101 99.32(18) . .
C22 Eu2 Si5 C101 -59.6(2) . .
C21 Eu2 Si5 C101 -59.1(2) . .
Li2 Eu2 Si5 C101 113.7(3) 2_655 .
Li1 Eu2 Si5 C101 -132.6(2) . .
Eu1 Eu2 Si5 C101 130.13(16) 2_655 .
O10 Eu2 Si5 Li2 50.4(2) . 2_655
O7 Eu2 Si5 Li2 25.4(3) . 2_655
O6 Eu2 Si5 Li2 -19.4(2) 2_655 2_655
O9 Eu2 Si5 Li2 118.6(2) . 2_655
O1 Eu2 Si5 Li2 116.3(2) . 2_655
Cl1 Eu2 Si5 Li2 -14.4(2) . 2_655
C22 Eu2 Si5 Li2 -173.3(2) . 2_655
C21 Eu2 Si5 Li2 -172.8(2) . 2_655
Li1 Eu2 Si5 Li2 113.7(2) . 2_655
Eu1 Eu2 Si5 Li2 16.4(2) 2_655 2_655
Li1 O9 Si6 O8 -176.6(5) . .
Eu3 O9 Si6 O8 61.8(2) . .
Eu2 O9 Si6 O8 -38.8(3) . .
Li1 O9 Si6 C111 67.0(6) . .
Eu3 O9 Si6 C111 -54.6(3) . .
Eu2 O9 Si6 C111 -155.2(2) . .
Li1 O9 Si6 C121 -55.4(6) . .
Eu3 O9 Si6 C121 -177.0(2) . .
Eu2 O9 Si6 C121 82.4(3) . .
Si5 O8 Si6 O9 4.3(4) . .
Si5 O8 Si6 C111 127.3(4) . .
Si5 O8 Si6 C121 -118.9(4) . .
O1 Si1 C11 C12 132.2(5) . .
O2 Si1 C11 C12 -104.2(5) . .
C21 Si1 C11 C12 13.4(6) . .
O1 Si1 C11 C16 -50.4(6) . .
O2 Si1 C11 C16 73.1(5) . .
C21 Si1 C11 C16 -169.3(5) . .
C16 C11 C12 C13 -2.0(10) . .
Si1 C11 C12 C13 175.5(5) . .
C11 C12 C13 C14 0.3(11) . .
C12 C13 C14 C15 0.6(12) . .
C13 C14 C15 C16 0.2(12) . .
C14 C15 C16 C11 -1.9(11) . .
C12 C11 C16 C15 2.8(10) . .
Si1 C11 C16 C15 -174.7(5) . .
O1 Si1 C21 C26 118.0(5) . .
O2 Si1 C21 C26 -5.5(6) . .
C11 Si1 C21 C26 -121.6(5) . .
O1 Si1 C21 C22 -59.0(5) . .
O2 Si1 C21 C22 177.6(5) . .
C11 Si1 C21 C22 61.4(5) . .
O1 Si1 C21 Eu2 13.4(2) . .
O2 Si1 C21 Eu2 -110.01(17) . .
C11 Si1 C21 Eu2 133.8(2) . .
O10 Eu2 C21 C26 -115.8(3) . .
O7 Eu2 C21 C26 131.1(4) . .
O6 Eu2 C21 C26 -24.1(4) 2_655 .
O9 Eu2 C21 C26 169.2(3) . .
O1 Eu2 C21 C26 -134.8(4) . .
Cl1 Eu2 C21 C26 -56.0(3) . .
C22 Eu2 C21 C26 115.2(5) . .
Li2 Eu2 C21 C26 -14.5(15) 2_655 .
Li1 Eu2 C21 C26 -163.8(4) . .
Si5 Eu2 C21 C26 114.1(3) . .
Eu1 Eu2 C21 C26 -77.1(4) 2_655 .
O10 Eu2 C21 C22 129.0(4) . .
O7 Eu2 C21 C22 16.0(5) . .
O6 Eu2 C21 C22 -139.3(3) 2_655 .
O9 Eu2 C21 C22 54.0(4) . .
O1 Eu2 C21 C22 110.0(4) . .
Cl1 Eu2 C21 C22 -171.2(4) . .
Li2 Eu2 C21 C22 -129.7(13) 2_655 .
Li1 Eu2 C21 C22 81.0(4) . .
Si5 Eu2 C21 C22 -1.1(4) . .
Eu1 Eu2 C21 C22 167.7(3) 2_655 .
O10 Eu2 C21 Si1 10.7(2) . .
O7 Eu2 C21 Si1 -102.3(3) . .
O6 Eu2 C21 Si1 102.4(2) 2_655 .
O9 Eu2 C21 Si1 -64.23(19) . .
O1 Eu2 C21 Si1 -8.28(14) . .
Cl1 Eu2 C21 Si1 70.55(17) . .
C22 Eu2 C21 Si1 -118.3(5) . .
Li2 Eu2 C21 Si1 112.1(13) 2_655 .
Li1 Eu2 C21 Si1 -37.3(2) . .
Si5 Eu2 C21 Si1 -119.34(15) . .
Eu1 Eu2 C21 Si1 49.4(2) 2_655 .
C26 C21 C22 C23 -1.5(10) . .
Si1 C21 C22 C23 175.7(5) . .
Eu2 C21 C22 C23 93.3(7) . .
C26 C21 C22 Eu2 -94.9(5) . .
Si1 C21 C22 Eu2 82.4(4) . .
O10 Eu2 C22 C21 -65.9(4) . .
O7 Eu2 C22 C21 -170.9(3) . .
O6 Eu2 C22 C21 72.2(5) 2_655 .
O9 Eu2 C22 C21 -124.6(4) . .
O1 Eu2 C22 C21 -56.4(4) . .
Cl1 Eu2 C22 C21 8.6(4) . .
Li2 Eu2 C22 C21 164.0(5) 2_655 .
Li1 Eu2 C22 C21 -91.5(4) . .
Si5 Eu2 C22 C21 179.2(3) . .
Eu1 Eu2 C22 C21 -20.5(5) 2_655 .
O10 Eu2 C22 C23 173.6(4) . .
O7 Eu2 C22 C23 68.7(4) . .
O6 Eu2 C22 C23 -48.2(5) 2_655 .
O9 Eu2 C22 C23 115.0(4) . .
O1 Eu2 C22 C23 -176.9(4) . .
Cl1 Eu2 C22 C23 -111.8(4) . .
C21 Eu2 C22 C23 -120.4(6) . .
Li2 Eu2 C22 C23 43.6(8) 2_655 .
Li1 Eu2 C22 C23 148.0(4) . .
Si5 Eu2 C22 C23 58.7(4) . .
Eu1 Eu2 C22 C23 -140.9(3) 2_655 .
C21 C22 C23 C24 1.6(11) . .
Eu2 C22 C23 C24 85.3(6) . .
C22 C23 C24 C25 0.0(10) . .
C23 C24 C25 C26 -1.6(9) . .
C22 C21 C26 C25 -0.1(8) . .
Si1 C21 C26 C25 -177.1(4) . .
Eu2 C21 C26 C25 -77.9(5) . .
C24 C25 C26 C21 1.7(9) . .
O3 Si2 C31 C36 135.4(5) . .
O2 Si2 C31 C36 9.5(5) . .
C41 Si2 C31 C36 -106.0(5) . .
O3 Si2 C31 C32 -50.7(5) . .
O2 Si2 C31 C32 -176.6(5) . .
C41 Si2 C31 C32 67.9(5) . .
C36 C31 C32 C33 2.8(9) . .
Si2 C31 C32 C33 -171.4(5) . .
C31 C32 C33 C34 -0.3(10) . .
C32 C33 C34 C35 -2.9(10) . .
C33 C34 C35 C36 3.3(10) . .
C32 C31 C36 C35 -2.3(9) . .
Si2 C31 C36 C35 171.9(5) . .
C34 C35 C36 C31 -0.7(10) . .
O3 Si2 C41 C46 64.2(5) . .
O2 Si2 C41 C46 -172.8(4) . .
C31 Si2 C41 C46 -57.5(5) . .
O3 Si2 C41 C42 -114.8(5) . .
O2 Si2 C41 C42 8.3(6) . .
C31 Si2 C41 C42 123.5(5) . .
O3 Si2 C41 Eu3 -12.6(2) . 2_655
O2 Si2 C41 Eu3 110.42(16) . 2_655
C31 Si2 C41 Eu3 -134.36(19) . 2_655
C46 C41 C42 C43 -3.5(11) . .
Si2 C41 C42 C43 175.5(7) . .
Eu3 C41 C42 C43 78.0(8) 2_655 .
C41 C42 C43 C44 2.8(14) . .
C42 C43 C44 C45 -0.2(14) . .
C43 C44 C45 C46 -1.5(11) . .
C44 C45 C46 C41 0.7(10) . .
C44 C45 C46 Eu3 -80.3(6) . 2_655
C42 C41 C46 C45 1.8(9) . .
Si2 C41 C46 C45 -177.2(5) . .
Eu3 C41 C46 C45 -93.2(6) 2_655 .
C42 C41 C46 Eu3 95.0(5) . 2_655
Si2 C41 C46 Eu3 -84.0(4) . 2_655
O4 Si3 C51 C52 -132.2(5) . .
O5 Si3 C51 C52 -7.5(6) . .
C61 Si3 C51 C52 106.1(6) . .
Li1 Si3 C51 C52 -167.9(5) . .
Eu1 Si3 C51 C52 -94.9(6) . .
O4 Si3 C51 C56 54.7(5) . .
O5 Si3 C51 C56 179.3(5) . .
C61 Si3 C51 C56 -67.0(5) . .
Li1 Si3 C51 C56 19.0(6) . .
Eu1 Si3 C51 C56 92.0(5) . .
C56 C51 C52 C53 -3.4(10) . .
Si3 C51 C52 C53 -176.7(5) . .
C51 C52 C53 C54 1.4(12) . .
C52 C53 C54 C55 3.1(12) . .
C53 C54 C55 C56 -5.3(12) . .
C54 C55 C56 C51 3.2(11) . .
C52 C51 C56 C55 1.0(10) . .
Si3 C51 C56 C55 174.7(6) . .
O4 Si3 C61 C62 -43.4(5) . .
O5 Si3 C61 C62 -162.7(4) . .
C51 Si3 C61 C62 80.6(5) . .
Li1 Si3 C61 C62 -44.3(5) . .
Eu1 Si3 C61 C62 -81.1(5) . .
O4 Si3 C61 C66 138.9(4) . .
O5 Si3 C61 C66 19.6(5) . .
C51 Si3 C61 C66 -97.0(5) . .
Li1 Si3 C61 C66 138.1(5) . .
Eu1 Si3 C61 C66 101.2(4) . .
C66 C61 C62 C63 -0.2(9) . .
Si3 C61 C62 C63 -178.0(5) . .
C61 C62 C63 C64 0.7(10) . .
C62 C63 C64 C65 -0.7(10) . .
C63 C64 C65 C66 0.2(10) . .
C62 C61 C66 C65 -0.2(8) . .
Si3 C61 C66 C65 177.6(4) . .
C64 C65 C66 C61 0.2(9) . .
O6 Si4 C71 C72 -147.8(4) . .
O5 Si4 C71 C72 90.3(5) . .
C81 Si4 C71 C72 -22.0(5) . .
Li2 Si4 C71 C72 -109.7(5) . .
Eu1 Si4 C71 C72 176.0(3) . .
O6 Si4 C71 C76 40.5(5) . .
O5 Si4 C71 C76 -81.5(5) . .
C81 Si4 C71 C76 166.2(4) . .
Li2 Si4 C71 C76 78.6(5) . .
Eu1 Si4 C71 C76 4.2(6) . .
C76 C71 C72 C73 -0.7(9) . .
Si4 C71 C72 C73 -172.6(5) . .
C71 C72 C73 C74 0.5(9) . .
C72 C73 C74 C75 0.6(10) . .
C73 C74 C75 C76 -1.4(10) . .
C74 C75 C76 C71 1.2(10) . .
C72 C71 C76 C75 -0.2(9) . .
Si4 C71 C76 C75 171.9(5) . .
O6 Si4 C81 C82 84.5(5) . .
O5 Si4 C81 C82 -155.8(5) . .
C71 Si4 C81 C82 -42.5(6) . .
Li2 Si4 C81 C82 81.4(5) . .
Eu1 Si4 C81 C82 123.6(5) . .
O6 Si4 C81 C86 -95.8(5) . .
O5 Si4 C81 C86 23.9(5) . .
C71 Si4 C81 C86 137.2(5) . .
Li2 Si4 C81 C86 -98.9(5) . .
Eu1 Si4 C81 C86 -56.7(5) . .
C86 C81 C82 C83 -2.0(9) . .
Si4 C81 C82 C83 177.7(5) . .
C81 C82 C83 C84 1.0(10) . .
C82 C83 C84 C85 0.9(10) . .
C83 C84 C85 C86 -1.8(10) . .
C84 C85 C86 C81 0.7(10) . .
C82 C81 C86 C85 1.2(9) . .
Si4 C81 C86 C85 -178.6(5) . .
O7 Si5 C91 C92 -110.4(5) . .
O8 Si5 C91 C92 13.5(5) . .
C101 Si5 C91 C92 126.5(5) . .
Li2 Si5 C91 C92 -128.5(5) 2_655 .
Eu2 Si5 C91 C92 -136.3(4) . .
O7 Si5 C91 C96 69.6(5) . .
O8 Si5 C91 C96 -166.4(4) . .
C101 Si5 C91 C96 -53.4(5) . .
Li2 Si5 C91 C96 51.5(5) 2_655 .
Eu2 Si5 C91 C96 43.7(7) . .
C96 C91 C92 C93 -1.2(9) . .
Si5 C91 C92 C93 178.8(5) . .
C91 C92 C93 C94 1.1(10) . .
C92 C93 C94 C95 -0.5(9) . .
C93 C94 C95 C96 0.1(9) . .
C92 C91 C96 C95 0.8(8) . .
Si5 C91 C96 C95 -179.2(4) . .
C94 C95 C96 C91 -0.2(8) . .
O7 Si5 C101 C106 159.3(4) . .
O8 Si5 C101 C106 37.7(4) . .
C91 Si5 C101 C106 -76.5(4) . .
Li2 Si5 C101 C106 -177.1(4) 2_655 .
Eu2 Si5 C101 C106 129.4(4) . .
O7 Si5 C101 C102 -19.1(5) . .
O8 Si5 C101 C102 -140.7(4) . .
C91 Si5 C101 C102 105.0(4) . .
Li2 Si5 C101 C102 4.5(5) 2_655 .
Eu2 Si5 C101 C102 -49.0(4) . .
C106 C101 C102 C103 0.1(7) . .
Si5 C101 C102 C103 178.6(4) . .
C101 C102 C103 C104 1.6(8) . .
C102 C103 C104 C105 -1.0(8) . .
C103 C104 C105 C106 -1.3(8) . .
C104 C105 C106 C101 3.2(8) . .
C102 C101 C106 C105 -2.5(8) . .
Si5 C101 C106 C105 178.9(4) . .
O9 Si6 C111 C112 83.4(5) . .
O8 Si6 C111 C112 -37.5(5) . .
C121 Si6 C111 C112 -151.8(5) . .
O9 Si6 C111 C116 -101.7(5) . .
O8 Si6 C111 C116 137.4(5) . .
C121 Si6 C111 C116 23.0(5) . .
C116 C111 C112 C113 1.2(10) . .
Si6 C111 C112 C113 176.3(5) . .
C111 C112 C113 C114 0.8(11) . .
C112 C113 C114 C115 -3.3(12) . .
C113 C114 C115 C116 3.9(12) . .
C114 C115 C116 C111 -1.8(11) . .
C112 C111 C116 C115 -0.6(9) . .
Si6 C111 C116 C115 -175.8(5) . .
O9 Si6 C121 C122 -149.9(6) . .
O8 Si6 C121 C122 -27.1(6) . .
C111 Si6 C121 C122 83.8(6) . .
O9 Si6 C121 C126 29.8(6) . .
O8 Si6 C121 C126 152.6(5) . .
C111 Si6 C121 C126 -96.6(5) . .
C126 C121 C122 C123 2.9(12) . .
Si6 C121 C122 C123 -177.5(7) . .
C121 C122 C123 C124 -4.2(15) . .
C122 C123 C124 C125 2.4(16) . .
C123 C124 C125 C126 0.4(14) . .
C124 C125 C126 C121 -1.5(12) . .
C122 C121 C126 C125 -0.1(10) . .
Si6 C121 C126 C125 -179.7(5) . .
